data_1573734
loop_
_publ_author_name
'Niu, Dechuang'
'Kostenko, Arseni'
'Kelly, John A.'
'Sarkar, Debotra'
'Xu, Huihui'
'Inoue, Shigeyoshi'

_publ_section_title
;
 CO2 Hydrosilylation Catalyzed by an N-Heterocyclic Carbene
 (NHC)-Stabilized Stannyliumylidene
;
_journal_name_full 'Chemical Science'
_journal_paper_doi 10.1039/D4SC07116F
_journal_year 2025
_chemical_formula_moiety 'C40 H49 N4 O4 Sn, C32 H12 B F24'
_chemical_formula_sum 'C72 H61 B F24 N4 O4 Sn'
_chemical_formula_weight 1631.74
_space_group_crystal_system triclinic
_space_group_IT_number 2
_space_group_name_Hall '-P 1'
_space_group_name_H-M_alt 'P -1'
_atom_sites_solution_hydrogens geom
_atom_sites_solution_primary dual
_audit_creation_date 2023-04-11
_audit_creation_method
;
Olex2 1.5
(compiled 2023.03.06 svn.rbb2c1857 for OlexSys, GUI svn.r6748)
;
_audit_update_record
;
2023-04-11 deposited with the CCDC.	2025-01-16 downloaded from the CCDC.
;
_cell_angle_alpha 109.831(2)
_cell_angle_beta 92.107(2)
_cell_angle_gamma 102.860(2)
_cell_formula_units_Z 2
_cell_length_a 10.4739(5)
_cell_length_b 16.0890(8)
_cell_length_c 23.3384(11)
_cell_measurement_reflns_used 9601
_cell_measurement_temperature 100(2)
_cell_measurement_theta_max 25.39
_cell_measurement_theta_min 2.32
_cell_volume 3579.7(3)
_computing_cell_refinement 'SAINT V8.40B (?, 2016)'
_computing_data_reduction 'SAINT V8.40B (?, 2016)'
_computing_molecular_graphics 'Olex2 1.5 (Dolomanov et al., 2009)'
_computing_publication_material 'Olex2 1.5 (Dolomanov et al., 2009)'
_computing_structure_refinement 'SHELXL 2016/6 (Sheldrick, 2015)'
_computing_structure_solution 'SHELXT 2018/2 (Sheldrick, 2018)'
_diffrn_ambient_temperature 100.00
_diffrn_measured_fraction_theta_full 0.999
_diffrn_measured_fraction_theta_max 0.998
_diffrn_measurement_device_type 'Bruker APEX-II CCD'
_diffrn_measurement_method '\f and \w scans'
_diffrn_radiation_type MoK\a
_diffrn_radiation_wavelength 0.71073
_diffrn_reflns_av_R_equivalents 0.0252
_diffrn_reflns_av_unetI/netI 0.0179
_diffrn_reflns_Laue_measured_fraction_full 0.999
_diffrn_reflns_Laue_measured_fraction_max 0.998
_diffrn_reflns_limit_h_max 12
_diffrn_reflns_limit_h_min -12
_diffrn_reflns_limit_k_max 19
_diffrn_reflns_limit_k_min -19
_diffrn_reflns_limit_l_max 28
_diffrn_reflns_limit_l_min -27
_diffrn_reflns_number 66144
_diffrn_reflns_point_group_measured_fraction_full 0.999
_diffrn_reflns_point_group_measured_fraction_max 0.998
_diffrn_reflns_theta_full 25.242
_diffrn_reflns_theta_max 25.350
_diffrn_reflns_theta_min 1.932
_diffrn_source_current 1.0
_diffrn_source_power 0.05
_diffrn_source_voltage 50.0
_diffrn_standards_number 0
_exptl_absorpt_coefficient_mu 0.471
_exptl_absorpt_correction_T_max 0.7452
_exptl_absorpt_correction_T_min 0.7055
_exptl_absorpt_correction_type none
_exptl_absorpt_process_details
;
SADABS-2016/2 (Bruker,2016/2) was used for absorption correction.
wR2(int) was 0.0809 before and 0.0415 after correction.
The Ratio of minimum to maximum transmission is 0.9467.
The \l/2 correction factor is Not present.
;
_exptl_crystal_colour colourless
_exptl_crystal_colour_primary colourless
_exptl_crystal_density_diffrn 1.514
_exptl_crystal_description fragment
_exptl_crystal_F_000 1648
_exptl_crystal_size_max 0.347
_exptl_crystal_size_mid 0.26
_exptl_crystal_size_min 0.106
_refine_diff_density_max 0.750
_refine_diff_density_min -0.520
_refine_diff_density_rms 0.052
_refine_ls_extinction_method none
_refine_ls_goodness_of_fit_ref 1.029
_refine_ls_hydrogen_treatment constr
_refine_ls_matrix_type full
_refine_ls_number_parameters 1206
_refine_ls_number_reflns 13105
_refine_ls_number_restraints 737
_refine_ls_restrained_S_all 1.027
_refine_ls_R_factor_all 0.0325
_refine_ls_R_factor_gt 0.0299
_refine_ls_shift/su_max 0.002
_refine_ls_shift/su_mean 0.000
_refine_ls_structure_factor_coef Fsqd
_refine_ls_weighting_details 'w=1/[\s^2^(Fo^2^)+(0.0269P)^2^+4.1014P] where P=(Fo^2^+2Fc^2^)/3'
_refine_ls_weighting_scheme calc
_refine_ls_wR_factor_gt 0.0702
_refine_ls_wR_factor_ref 0.0719
_reflns_Friedel_coverage 0.000
_reflns_number_gt 12278
_reflns_number_total 13105
_reflns_threshold_expression 'I > 2\s(I)'
_cod_data_source_file d4sc07116f2.cif
_cod_data_source_block mo_niude13_0m
_cod_database_code 1573734
_shelx_shelxl_version_number 2016/6
_shelx_space_group_comment
;
The symmetry employed for this shelxl refinement is uniquely defined
by the following loop, which should always be used as a source of
symmetry information in preference to the above space-group names.
They are only intended as comments.
;
_shelx_estimated_absorpt_t_max 0.952
_shelx_estimated_absorpt_t_min 0.854
_olex2_refinement_description
;
1. Fixed Uiso
 At 1.2 times of:
  All C(H) groups
 At 1.5 times of:
  All C(H,H,H) groups
2. Restrained distances
 F1-C47 \\sim F1A-C47
 with sigma of 0.02
 F2-C47 \\sim F2A-C47
 with sigma of 0.02
 F3-C47 \\sim F3A-C47
 with sigma of 0.02
3. Uiso/Uaniso restraints and constraints
N1D \\sim N2D \\sim C25D \\sim C26D \\sim C27D \\sim C28D \\sim C29D \\sim C30D
\\sim C31D \\sim N1 \\sim N2 \\sim C25 \\sim C26 \\sim C27 \\sim C28 \\sim C29
\\sim C30 \\sim C31: within 2A with sigma of 0.001 and sigma for terminal atoms
of 0.002 within 2A
N3D \\sim N4D \\sim C32D \\sim C33D \\sim C34D \\sim C35D \\sim C36D \\sim C37D
\\sim C38D \\sim N3 \\sim N4 \\sim C32 \\sim C33 \\sim C34 \\sim C35 \\sim C36
\\sim C37 \\sim C38: within 2A with sigma of 0.001 and sigma for terminal atoms
of 0.002 within 2A
C56D \\sim F10D \\sim F11D \\sim F12D \\sim C56 \\sim F10 \\sim F11 \\sim F12:
within 2A with sigma of 0.001 and sigma for terminal atoms of 0.002 within 2A
4. Same fragment restrains
{C56D, F10D, F11D, F12D, C56, F10, F11, F12} sigma for 1-2: 0.001, 1-3: 0.04
as in
{C56, F10, F11, F12, C56D, F10D, F11D, F12D}
{N3D, N4D, C32D, C33D, C34D, C35D, C36D, C37D, C38D, N3, N4, C32, C33, C34,
C35, C36, C37, C38} sigma for 1-2: 0.001, 1-3: 0.04
as in
{N3, N4, C32, C33, C34, C35, C36, C37, C38, N3D, N4D, C32D, C33D, C34D, C35D,
C36D, C37D, C38D}
{N1D, N2D, C25D, C26D, C27D, C28D, C29D, C30D, C31D, N1, N2, C25, C26, C27,
C28, C29, C30, C31} sigma for 1-2: 0.001, 1-3: 0.04
as in
{N1, N2, C25, C26, C27, C28, C29, C30, C31, N1D, N2D, C25D, C26D, C27D, C28D,
C29D, C30D, C31D}
5. Others
 Sof(N1D)=Sof(N2D)=Sof(C25D)=Sof(C26D)=Sof(C27D)=Sof(C28D)=Sof(H28d)=Sof(H28e)=
 Sof(H28f)=Sof(C29D)=Sof(H29d)=Sof(H29e)=Sof(H29f)=Sof(C30D)=Sof(H30d)=
 Sof(H30e)=Sof(H30f)=Sof(C31D)=Sof(H31d)=Sof(H31e)=Sof(H31f)=1-FVAR(1)
 Sof(N1)=Sof(N2)=Sof(C25)=Sof(C26)=Sof(C27)=Sof(C28)=Sof(H28a)=Sof(H28b)=
 Sof(H28c)=Sof(C29)=Sof(H29a)=Sof(H29b)=Sof(H29c)=Sof(C30)=Sof(H30a)=Sof(H30b)=
 Sof(H30c)=Sof(C31)=Sof(H31a)=Sof(H31b)=Sof(H31c)=FVAR(1)
 Sof(N3D)=Sof(N4D)=Sof(C32D)=Sof(C33D)=Sof(C34D)=Sof(C35D)=Sof(H35d)=Sof(H35e)=
 Sof(H35f)=Sof(C36D)=Sof(H36d)=Sof(H36e)=Sof(H36f)=Sof(C37D)=Sof(H37d)=
 Sof(H37e)=Sof(H37f)=Sof(C38D)=Sof(H38d)=Sof(H38e)=Sof(H38f)=1-FVAR(2)
 Sof(N3)=Sof(N4)=Sof(C32)=Sof(C33)=Sof(C34)=Sof(C35)=Sof(H35a)=Sof(H35b)=
 Sof(H35c)=Sof(C36)=Sof(H36a)=Sof(H36b)=Sof(H36c)=Sof(C37)=Sof(H37a)=Sof(H37b)=
 Sof(H37c)=Sof(C38)=Sof(H38a)=Sof(H38b)=Sof(H38c)=FVAR(2)
 Sof(C56D)=Sof(F10D)=Sof(F11D)=Sof(F12D)=1-FVAR(3)
 Sof(C56)=Sof(F10)=Sof(F11)=Sof(F12)=FVAR(3)
 Sof(F2A)=Sof(F1A)=Sof(F3A)=1-FVAR(4)
 Sof(F1)=Sof(F2)=Sof(F3)=FVAR(4)
6.a Aromatic/amide H refined with riding coordinates:
 C3(H3), C4(H4), C5(H5), C9(H9), C11(H11), C18(H18), C20(H20), C42(H42),
 C44(H44), C46(H46), C50(H50), C52(H52), C54(H54), C58(H58), C60(H60), C62(H62),
  C66(H66), C68(H68), C70(H70)
6.b Idealised Me refined as rotating group:
 C13(H13a,H13b,H13c), C14(H14a,H14b,H14c), C15(H15a,H15b,H15c), C22(H22a,H22b,
 H22c), C23(H23a,H23b,H23c), C24(H24a,H24b,H24c), C28(H28a,H28b,H28c), C29(H29a,
 H29b,H29c), C30(H30a,H30b,H30c), C31(H31a,H31b,H31c), C28D(H28d,H28e,H28f),
 C29D(H29d,H29e,H29f), C30D(H30d,H30e,H30f), C31D(H31d,H31e,H31f), C35(H35a,
 H35b,H35c), C36(H36a,H36b,H36c), C37(H37a,H37b,H37c), C38(H38a,H38b,H38c),
 C35D(H35d,H35e,H35f), C36D(H36d,H36e,H36f), C37D(H37d,H37e,H37f), C38D(H38d,
 H38e,H38f)
;
_olex2_submission_special_instructions 'No special instructions were received'

loop_
_space_group_symop_operation_xyz
'x, y, z'
'-x, -y, -z'

loop_
_atom_site_label
_atom_site_type_symbol
_atom_site_fract_x
_atom_site_fract_y
_atom_site_fract_z
_atom_site_U_iso_or_equiv
_atom_site_adp_type
_atom_site_occupancy
_atom_site_site_symmetry_order
_atom_site_calc_flag
_atom_site_refinement_flags_posn
_atom_site_refinement_flags_adp
_atom_site_refinement_flags_occupancy
_atom_site_disorder_assembly
_atom_site_disorder_group
Sn1 Sn 0.69210(2) 0.96866(2) 0.36050(2) 0.02166(5) Uani 1 1 d . . . . .
F4 F 0.87089(15) 0.55809(14) 0.02569(8) 0.0625(5) Uani 1 1 d . . . . .
F5 F 0.7423(2) 0.42845(11) -0.02925(8) 0.0730(6) Uani 1 1 d . . . . .
F6 F 0.69893(15) 0.55147(10) -0.02840(6) 0.0433(3) Uani 1 1 d . . . . .
F7 F 1.11366(14) 0.49124(10) 0.21583(7) 0.0531(4) Uani 1 1 d . . . . .
F8 F 1.08602(14) 0.47686(11) 0.12201(9) 0.0555(4) Uani 1 1 d . . . . .
F9 F 1.19413(12) 0.39522(9) 0.14895(8) 0.0456(4) Uani 1 1 d . . . . .
F13 F 0.32128(14) 0.07061(11) 0.19674(8) 0.0499(4) Uani 1 1 d . . . . .
F14 F 0.13824(14) 0.10492(10) 0.18726(7) 0.0440(4) Uani 1 1 d . . . . .
F15 F 0.18151(17) -0.00593(9) 0.11684(7) 0.0492(4) Uani 1 1 d . . . . .
F16 F 0.14095(15) 0.11059(9) -0.04812(6) 0.0426(4) Uani 1 1 d . . . . .
F17 F 0.14571(17) 0.25180(10) -0.00820(7) 0.0524(4) Uani 1 1 d . . . . .
F18 F 0.30724(15) 0.21231(11) -0.05329(6) 0.0493(4) Uani 1 1 d . . . . .
F19 F 0.86763(15) 0.44656(11) 0.38384(7) 0.0509(4) Uani 1 1 d . . . . .
F20 F 0.77180(16) 0.53376(12) 0.44934(6) 0.0526(4) Uani 1 1 d . . . . .
F21 F 0.87723(15) 0.58156(10) 0.38517(7) 0.0490(4) Uani 1 1 d . . . . .
O1 O 0.59065(14) 1.06706(10) 0.41404(6) 0.0251(3) Uani 1 1 d . . . . .
O2 O 0.68615(18) 1.05872(12) 0.49842(8) 0.0414(4) Uani 1 1 d . . . . .
O3 O 0.58526(14) 0.96277(10) 0.27425(6) 0.0274(3) Uani 1 1 d . . . . .
O4 O 0.39352(17) 0.91970(14) 0.30796(7) 0.0477(5) Uani 1 1 d . . . . .
C1 C 0.8659(2) 1.07027(13) 0.35126(9) 0.0209(4) Uani 1 1 d . . . . .
C2 C 0.8891(2) 1.16565(13) 0.36583(9) 0.0246(4) Uani 1 1 d . . . . .
C3 C 1.0085(2) 1.21517(14) 0.35613(10) 0.0319(5) Uani 1 1 d . . . . .
H3 H 1.023218 1.279217 0.366334 0.038 Uiso 1 1 calc R U . . .
C4 C 1.1054(2) 1.17298(15) 0.33209(11) 0.0340(5) Uani 1 1 d . . . . .
H4 H 1.185881 1.207699 0.325599 0.041 Uiso 1 1 calc R U . . .
C5 C 1.0850(2) 1.07947(14) 0.31735(10) 0.0283(5) Uani 1 1 d . . . . .
H5 H 1.151389 1.049996 0.300614 0.034 Uiso 1 1 calc R U . . .
C6 C 0.9670(2) 1.02892(13) 0.32715(9) 0.0214(4) Uani 1 1 d . . . . .
C7 C 0.7892(2) 1.21714(13) 0.39162(10) 0.0260(4) Uani 1 1 d . . . . .
C8 C 0.7981(2) 1.26217(14) 0.45561(10) 0.0307(5) Uani 1 1 d . . . . .
C9 C 0.7042(2) 1.30910(14) 0.47926(11) 0.0341(5) Uani 1 1 d . . . . .
H9 H 0.710351 1.339239 0.522383 0.041 Uiso 1 1 calc R U . . .
C10 C 0.6019(3) 1.31328(15) 0.44187(11) 0.0347(5) Uani 1 1 d . . . . .
C11 C 0.5967(2) 1.27075(15) 0.37907(11) 0.0333(5) Uani 1 1 d . . . . .
H11 H 0.527698 1.273802 0.352849 0.040 Uiso 1 1 calc R U . . .
C12 C 0.6893(2) 1.22358(13) 0.35302(10) 0.0289(5) Uani 1 1 d . . . . .
C13 C 0.9078(3) 1.25893(18) 0.49783(11) 0.0419(6) Uani 1 1 d . . . . .
H13A H 0.904307 1.195267 0.492275 0.063 Uiso 1 1 calc R U . . .
H13B H 0.897275 1.291960 0.540487 0.063 Uiso 1 1 calc R U . . .
H13C H 0.992986 1.287473 0.488210 0.063 Uiso 1 1 calc R U . . .
C14 C 0.5014(3) 1.36460(18) 0.46914(13) 0.0469(7) Uani 1 1 d . . . . .
H14A H 0.424734 1.347289 0.438362 0.070 Uiso 1 1 calc R U . . .
H14B H 0.540692 1.430354 0.481987 0.070 Uiso 1 1 calc R U . . .
H14C H 0.473416 1.349504 0.504790 0.070 Uiso 1 1 calc R U . . .
C15 C 0.6834(3) 1.18337(16) 0.28422(11) 0.0367(5) Uani 1 1 d . . . . .
H15A H 0.592142 1.168987 0.265451 0.055 Uiso 1 1 calc R U . . .
H15B H 0.714480 1.127468 0.272859 0.055 Uiso 1 1 calc R U . . .
H15C H 0.739608 1.227499 0.269604 0.055 Uiso 1 1 calc R U . . .
C16 C 0.94514(19) 0.92708(13) 0.30848(9) 0.0197(4) Uani 1 1 d . . . . .
C17 C 0.89461(19) 0.87158(13) 0.24734(9) 0.0213(4) Uani 1 1 d . . . . .
C18 C 0.8689(2) 0.77752(14) 0.23055(9) 0.0242(4) Uani 1 1 d . . . . .
H18 H 0.831817 0.740134 0.189664 0.029 Uiso 1 1 calc R U . . .
C19 C 0.8956(2) 0.73632(14) 0.27135(10) 0.0259(4) Uani 1 1 d . . . . .
C20 C 0.9470(2) 0.79196(14) 0.33132(10) 0.0251(4) Uani 1 1 d . . . . .
H20 H 0.966226 0.764691 0.359805 0.030 Uiso 1 1 calc R U . . .
C21 C 0.97104(19) 0.88665(14) 0.35085(9) 0.0221(4) Uani 1 1 d . . . . .
C22 C 0.8681(2) 0.91284(15) 0.20049(10) 0.0306(5) Uani 1 1 d . . . . .
H22A H 0.951863 0.938634 0.188226 0.046 Uiso 1 1 calc R U . . .
H22B H 0.822995 0.961213 0.218289 0.046 Uiso 1 1 calc R U . . .
H22C H 0.812251 0.865552 0.164439 0.046 Uiso 1 1 calc R U . . .
C23 C 0.8704(3) 0.63397(15) 0.25090(12) 0.0398(6) Uani 1 1 d . . . . .
H23A H 0.865379 0.608076 0.206095 0.060 Uiso 1 1 calc R U . . .
H23B H 0.786929 0.609101 0.263794 0.060 Uiso 1 1 calc R U . . .
H23C H 0.942567 0.618203 0.269522 0.060 Uiso 1 1 calc R U . . .
C24 C 1.0174(2) 0.94346(15) 0.41747(10) 0.0324(5) Uani 1 1 d . . . . .
H24A H 1.076839 1.001685 0.420654 0.049 Uiso 1 1 calc R U . . .
H24B H 1.064377 0.910667 0.435928 0.049 Uiso 1 1 calc R U . . .
H24C H 0.941117 0.954973 0.439134 0.049 Uiso 1 1 calc R U . . .
N1 N 0.4177(8) 1.1518(6) 0.4958(3) 0.0286(4) Uani 0.264(4) 1 d D U P A 1
N2 N 0.5728(7) 1.1936(6) 0.5710(4) 0.0282(4) Uani 0.264(4) 1 d D U P A 1
C25 C 0.5362(9) 1.1421(9) 0.5115(4) 0.0280(5) Uani 0.264(4) 1 d D U P A 1
C26 C 0.3761(7) 1.2088(6) 0.5472(4) 0.0288(4) Uani 0.264(4) 1 d D U P A 1
C27 C 0.4729(8) 1.2342(6) 0.5938(3) 0.0288(4) Uani 0.264(4) 1 d D U P A 1
C28 C 0.3431(11) 1.1114(8) 0.4346(4) 0.0309(9) Uani 0.264(4) 1 d D U P A 1
H28A H 0.391712 1.136452 0.406575 0.046 Uiso 0.264(4) 1 calc R U P A 1
H28B H 0.256752 1.125724 0.436489 0.046 Uiso 0.264(4) 1 calc R U P A 1
H28C H 0.330710 1.045096 0.419616 0.046 Uiso 0.264(4) 1 calc R U P A 1
C29 C 0.2451(7) 1.2301(6) 0.5429(5) 0.0329(9) Uani 0.264(4) 1 d D U P A 1
H29A H 0.243644 1.262351 0.514129 0.049 Uiso 0.264(4) 1 calc R U P A 1
H29B H 0.230458 1.268640 0.583487 0.049 Uiso 0.264(4) 1 calc R U P A 1
H29C H 0.175382 1.173162 0.528266 0.049 Uiso 0.264(4) 1 calc R U P A 1
C30 C 0.4757(11) 1.2927(6) 0.6593(3) 0.0317(9) Uani 0.264(4) 1 d D U P A 1
H30A H 0.548030 1.347811 0.669964 0.048 Uiso 0.264(4) 1 calc R U P A 1
H30B H 0.489097 1.258628 0.685856 0.048 Uiso 0.264(4) 1 calc R U P A 1
H30C H 0.391715 1.309897 0.665207 0.048 Uiso 0.264(4) 1 calc R U P A 1
C31 C 0.7005(8) 1.2115(7) 0.6066(4) 0.0300(8) Uani 0.264(4) 1 d D U P A 1
H31A H 0.766160 1.196138 0.578620 0.045 Uiso 0.264(4) 1 calc R U P A 1
H31B H 0.692042 1.174105 0.632497 0.045 Uiso 0.264(4) 1 calc R U P A 1
H31C H 0.728718 1.276193 0.632626 0.045 Uiso 0.264(4) 1 calc R U P A 1
N1D N 0.3998(3) 1.1412(2) 0.47954(13) 0.0284(4) Uani 0.736(4) 1 d D U P A 2
N2D N 0.5291(3) 1.1880(2) 0.56491(13) 0.0280(4) Uani 0.736(4) 1 d D U P A 2
C25D C 0.5131(4) 1.1364(3) 0.50512(16) 0.0278(4) Uani 0.736(4) 1 d D U P A 2
C26D C 0.3420(3) 1.1973(2) 0.52468(17) 0.0291(4) Uani 0.736(4) 1 d D U P A 2
C27D C 0.4233(4) 1.2269(2) 0.57741(16) 0.0284(4) Uani 0.736(4) 1 d D U P A 2
C28D C 0.3441(4) 1.0954(3) 0.41506(16) 0.0334(6) Uani 0.736(4) 1 d D U P A 2
H28D H 0.398939 1.122648 0.389736 0.050 Uiso 0.736(4) 1 calc R U P A 2
H28E H 0.254301 1.102551 0.409982 0.050 Uiso 0.736(4) 1 calc R U P A 2
H28F H 0.341638 1.030369 0.402272 0.050 Uiso 0.736(4) 1 calc R U P A 2
C29D C 0.2139(3) 1.2176(2) 0.51160(19) 0.0356(6) Uani 0.736(4) 1 d D U P A 2
H29D H 0.220853 1.244550 0.479626 0.053 Uiso 0.736(4) 1 calc R U P A 2
H29E H 0.193186 1.260550 0.549063 0.053 Uiso 0.736(4) 1 calc R U P A 2
H29F H 0.143735 1.160903 0.497540 0.053 Uiso 0.736(4) 1 calc R U P A 2
C30D C 0.4121(4) 1.2885(2) 0.64043(15) 0.0331(6) Uani 0.736(4) 1 d D U P A 2
H30D H 0.491750 1.338846 0.655301 0.050 Uiso 0.736(4) 1 calc R U P A 2
H30E H 0.402328 1.253958 0.668136 0.050 Uiso 0.736(4) 1 calc R U P A 2
H30F H 0.334801 1.313033 0.639162 0.050 Uiso 0.736(4) 1 calc R U P A 2
C31D C 0.6427(4) 1.2052(2) 0.60965(14) 0.0315(6) Uani 0.736(4) 1 d D U P A 2
H31D H 0.710449 1.177621 0.588548 0.047 Uiso 0.736(4) 1 calc R U P A 2
H31E H 0.614563 1.178261 0.640441 0.047 Uiso 0.736(4) 1 calc R U P A 2
H31F H 0.678962 1.271107 0.629868 0.047 Uiso 0.736(4) 1 calc R U P A 2
N3 N 0.2709(5) 0.8213(3) 0.18898(16) 0.0236(4) Uani 0.581(7) 1 d D U P B 1
N4 N 0.4222(4) 0.8959(3) 0.15110(18) 0.0240(4) Uani 0.581(7) 1 d D U P B 1
C32 C 0.3869(6) 0.8844(6) 0.2032(2) 0.0236(4) Uani 0.581(7) 1 d D U P B 1
C33 C 0.2318(4) 0.7923(3) 0.12669(17) 0.0245(4) Uani 0.581(7) 1 d D U P B 1
C34 C 0.3265(4) 0.8381(3) 0.10304(16) 0.0247(4) Uani 0.581(7) 1 d D U P B 1
C35 C 0.1988(5) 0.7829(4) 0.2307(2) 0.0246(8) Uani 0.581(7) 1 d D U P B 1
H35A H 0.134704 0.725640 0.206685 0.037 Uiso 0.581(7) 1 calc R U P B 1
H35B H 0.152402 0.826363 0.255667 0.037 Uiso 0.581(7) 1 calc R U P B 1
H35C H 0.261139 0.771148 0.257526 0.037 Uiso 0.581(7) 1 calc R U P B 1
C36 C 0.1078(4) 0.7216(4) 0.0950(2) 0.0306(7) Uani 0.581(7) 1 d D U P B 1
H36A H 0.102115 0.709991 0.050812 0.046 Uiso 0.581(7) 1 calc R U P B 1
H36B H 0.031543 0.743389 0.111201 0.046 Uiso 0.581(7) 1 calc R U P B 1
H36C H 0.108242 0.665037 0.102080 0.046 Uiso 0.581(7) 1 calc R U P B 1
C37 C 0.3408(5) 0.8348(4) 0.03869(17) 0.0302(7) Uani 0.581(7) 1 d D U P B 1
H37A H 0.424287 0.819948 0.027138 0.045 Uiso 0.581(7) 1 calc R U P B 1
H37B H 0.340341 0.894354 0.036236 0.045 Uiso 0.581(7) 1 calc R U P B 1
H37C H 0.267240 0.787991 0.010623 0.045 Uiso 0.581(7) 1 calc R U P B 1
C38 C 0.5394(5) 0.9603(4) 0.1451(2) 0.0265(7) Uani 0.581(7) 1 d D U P B 1
H38A H 0.599030 0.926384 0.121709 0.040 Uiso 0.581(7) 1 calc R U P B 1
H38B H 0.584701 0.999708 0.186021 0.040 Uiso 0.581(7) 1 calc R U P B 1
H38C H 0.512945 0.997736 0.123669 0.040 Uiso 0.581(7) 1 calc R U P B 1
N3D N 0.2800(7) 0.8311(5) 0.1825(2) 0.0240(4) Uani 0.419(7) 1 d D U P B 2
N4D N 0.4511(5) 0.9042(5) 0.1540(2) 0.0240(4) Uani 0.419(7) 1 d D U P B 2
C32D C 0.4014(8) 0.8873(9) 0.2023(3) 0.0237(4) Uani 0.419(7) 1 d D U P B 2
C33D C 0.2526(5) 0.8125(4) 0.1204(2) 0.0247(4) Uani 0.419(7) 1 d D U P B 2
C34D C 0.3582(6) 0.8587(4) 0.1027(2) 0.0248(4) Uani 0.419(7) 1 d D U P B 2
C35D C 0.1915(8) 0.7915(6) 0.2189(3) 0.0252(9) Uani 0.419(7) 1 d D U P B 2
H35D H 0.113635 0.747856 0.191962 0.038 Uiso 0.419(7) 1 calc R U P B 2
H35E H 0.163852 0.840097 0.250283 0.038 Uiso 0.419(7) 1 calc R U P B 2
H35F H 0.237826 0.759927 0.238745 0.038 Uiso 0.419(7) 1 calc R U P B 2
C36D C 0.1226(5) 0.7529(5) 0.0862(3) 0.0297(8) Uani 0.419(7) 1 d D U P B 2
H36D H 0.116255 0.752734 0.044196 0.045 Uiso 0.419(7) 1 calc R U P B 2
H36E H 0.051245 0.776160 0.106908 0.045 Uiso 0.419(7) 1 calc R U P B 2
H36F H 0.114961 0.690522 0.085174 0.045 Uiso 0.419(7) 1 calc R U P B 2
C37D C 0.3805(7) 0.8670(5) 0.0415(2) 0.0298(8) Uani 0.419(7) 1 d D U P B 2
H37D H 0.302439 0.830955 0.011794 0.045 Uiso 0.419(7) 1 calc R U P B 2
H37E H 0.457413 0.844331 0.027358 0.045 Uiso 0.419(7) 1 calc R U P B 2
H37F H 0.396187 0.931193 0.045467 0.045 Uiso 0.419(7) 1 calc R U P B 2
C38D C 0.5768(6) 0.9655(5) 0.1533(3) 0.0257(8) Uani 0.419(7) 1 d D U P B 2
H38D H 0.619519 0.935244 0.118222 0.038 Uiso 0.419(7) 1 calc R U P B 2
H38E H 0.634309 0.980894 0.191430 0.038 Uiso 0.419(7) 1 calc R U P B 2
H38F H 0.560921 1.021438 0.149755 0.038 Uiso 0.419(7) 1 calc R U P B 2
C39 C 0.6083(2) 1.08331(14) 0.47134(10) 0.0263(4) Uani 1 1 d . . . . .
C40 C 0.4614(2) 0.92640(15) 0.26761(10) 0.0291(5) Uani 1 1 d . . . . .
C41 C 0.59735(18) 0.44588(12) 0.13705(9) 0.0185(4) Uani 1 1 d . . . . .
C42 C 0.53810(19) 0.51800(13) 0.16152(9) 0.0214(4) Uani 1 1 d . . . . .
H42 H 0.492538 0.520980 0.196340 0.026 Uiso 1 1 calc R U . . .
C43 C 0.5440(2) 0.58579(13) 0.13625(10) 0.0244(4) Uani 1 1 d . . . . .
C44 C 0.6101(2) 0.58508(13) 0.08596(10) 0.0258(4) Uani 1 1 d . . . . .
H44 H 0.615384 0.632034 0.069461 0.031 Uiso 1 1 calc R U . . .
C45 C 0.6684(2) 0.51403(14) 0.06043(9) 0.0236(4) Uani 1 1 d . . . . .
C46 C 0.66160(19) 0.44608(13) 0.08532(9) 0.0207(4) Uani 1 1 d . . . . .
H46 H 0.702075 0.397879 0.066558 0.025 Uiso 1 1 calc R U . . .
C48 C 0.7450(2) 0.51270(16) 0.00745(10) 0.0329(5) Uani 1 1 d . . . . .
C49 C 0.72312(18) 0.32579(13) 0.15177(8) 0.0174(4) Uani 1 1 d . . . . .
C50 C 0.84727(19) 0.38659(13) 0.16166(9) 0.0195(4) Uani 1 1 d . . . . .
H50 H 0.852931 0.450215 0.177386 0.023 Uiso 1 1 calc R U . . .
C51 C 0.96243(19) 0.35824(13) 0.14957(9) 0.0213(4) Uani 1 1 d . . . . .
C52 C 0.95936(19) 0.26607(14) 0.12710(9) 0.0224(4) Uani 1 1 d . . . . .
H52 H 1.037831 0.246100 0.118928 0.027 Uiso 1 1 calc R U . . .
C53 C 0.8377(2) 0.20400(13) 0.11697(9) 0.0210(4) Uani 1 1 d . . . . .
C54 C 0.72282(19) 0.23329(13) 0.12919(9) 0.0192(4) Uani 1 1 d . . . . .
H54 H 0.641352 0.188931 0.121956 0.023 Uiso 1 1 calc R U . . .
C55 C 1.0887(2) 0.42919(15) 0.15885(11) 0.0302(5) Uani 1 1 d . . . . .
C56 C 0.8331(8) 0.1054(7) 0.0889(3) 0.0301(5) Uani 0.355(8) 1 d D U P C 1
F10 F 0.9079(6) 0.0864(4) 0.0428(3) 0.0321(8) Uani 0.355(8) 1 d D U P C 1
F11 F 0.8750(7) 0.0740(4) 0.1309(3) 0.0336(7) Uani 0.355(8) 1 d D U P C 1
F12 F 0.7117(12) 0.0526(17) 0.0637(8) 0.0303(8) Uani 0.355(8) 1 d D U P C 1
C56D C 0.8299(5) 0.1033(4) 0.0961(2) 0.0294(5) Uani 0.645(8) 1 d D U P C 2
F10D F 0.9288(3) 0.08144(19) 0.0637(2) 0.0339(6) Uani 0.645(8) 1 d D U P C 2
F11D F 0.8321(4) 0.07183(18) 0.14254(15) 0.0305(5) Uani 0.645(8) 1 d D U P C 2
F12D F 0.7172(7) 0.0532(9) 0.0594(4) 0.0303(7) Uani 0.645(8) 1 d D U P C 2
C57 C 0.45830(18) 0.28036(12) 0.12943(9) 0.0170(4) Uani 1 1 d . . . . .
C58 C 0.40459(18) 0.21454(13) 0.15492(9) 0.0191(4) Uani 1 1 d . . . . .
H58 H 0.443952 0.219448 0.193636 0.023 Uiso 1 1 calc R U . . .
C59 C 0.29599(19) 0.14272(13) 0.12529(9) 0.0194(4) Uani 1 1 d . . . . .
C60 C 0.23583(18) 0.13244(13) 0.06856(9) 0.0196(4) Uani 1 1 d . . . . .
H60 H 0.162551 0.082538 0.047840 0.024 Uiso 1 1 calc R U . . .
C61 C 0.28590(19) 0.19719(13) 0.04307(9) 0.0195(4) Uani 1 1 d . . . . .
C62 C 0.39432(18) 0.26983(12) 0.07311(9) 0.0179(4) Uani 1 1 d . . . . .
H62 H 0.425558 0.313531 0.054585 0.022 Uiso 1 1 calc R U . . .
C63 C 0.2350(2) 0.07844(14) 0.15629(10) 0.0272(5) Uani 1 1 d . . . . .
C64 C 0.2201(2) 0.19243(14) -0.01604(10) 0.0281(5) Uani 1 1 d . . . . .
C65 C 0.57773(19) 0.40275(12) 0.23853(9) 0.0193(4) Uani 1 1 d . . . . .
C66 C 0.6858(2) 0.43374(13) 0.28362(9) 0.0214(4) Uani 1 1 d . . . . .
H66 H 0.769944 0.427777 0.271544 0.026 Uiso 1 1 calc R U . . .
C67 C 0.6747(2) 0.47320(13) 0.34586(9) 0.0241(4) Uani 1 1 d . . . . .
C68 C 0.5539(2) 0.48184(14) 0.36565(9) 0.0264(4) Uani 1 1 d . . . . .
H68 H 0.546431 0.509129 0.408008 0.032 Uiso 1 1 calc R U . . .
C69 C 0.4439(2) 0.44958(14) 0.32198(10) 0.0254(4) Uani 1 1 d . . . . .
C70 C 0.4560(2) 0.41138(13) 0.25994(9) 0.0218(4) Uani 1 1 d . . . . .
H70 H 0.379156 0.390361 0.230990 0.026 Uiso 1 1 calc R U . . .
C71 C 0.7970(2) 0.50756(15) 0.39097(10) 0.0330(5) Uani 1 1 d . . . . .
B1 B 0.5892(2) 0.36334(14) 0.16469(10) 0.0179(4) Uani 1 1 d . . . . .
F1 F 0.3511(4) 0.6312(3) 0.1658(2) 0.0458(10) Uani 0.696(15) 1 d D . P D 1
F2 F 0.4898(5) 0.7196(3) 0.1350(3) 0.0638(18) Uani 0.696(15) 1 d D . P D 1
F3 F 0.5296(8) 0.7107(5) 0.2225(3) 0.072(2) Uani 0.696(15) 1 d D . P D 1
C47 C 0.4780(2) 0.66089(15) 0.16456(11) 0.0327(5) Uani 1 1 d D . . . .
F2A F 0.423(2) 0.6864(12) 0.1242(5) 0.110(7) Uani 0.304(15) 1 d D . P D 2
F1A F 0.3775(14) 0.6387(9) 0.1948(11) 0.083(5) Uani 0.304(15) 1 d D . P D 2
F3A F 0.5511(10) 0.7335(6) 0.2043(6) 0.046(3) Uani 0.304(15) 1 d D . P D 2
F22 F 0.21141(15) 0.39496(12) 0.30417(8) 0.0611(5) Uani 1 1 d . . . . .
F23 F 0.28737(16) 0.53715(11) 0.34603(10) 0.0646(5) Uani 1 1 d . . . . .
F24 F 0.29725(19) 0.45168(19) 0.39671(9) 0.0882(8) Uani 1 1 d . . . . .
C72 C 0.3117(2) 0.45789(16) 0.34205(10) 0.0317(5) Uani 1 1 d . . . . .

loop_
_atom_site_aniso_label
_atom_site_aniso_U_11
_atom_site_aniso_U_22
_atom_site_aniso_U_33
_atom_site_aniso_U_23
_atom_site_aniso_U_13
_atom_site_aniso_U_12
Sn1 0.02328(8) 0.01880(7) 0.02100(8) 0.00685(5) 0.00449(5) 0.00161(5)
F4 0.0300(8) 0.1175(16) 0.0481(10) 0.0447(10) 0.0085(7) 0.0101(9)
F5 0.1491(19) 0.0428(9) 0.0454(10) 0.0237(8) 0.0540(11) 0.0409(11)
F6 0.0487(9) 0.0523(9) 0.0383(8) 0.0321(7) 0.0031(6) 0.0066(7)
F7 0.0336(8) 0.0406(8) 0.0556(10) -0.0082(7) 0.0019(7) -0.0087(6)
F8 0.0306(8) 0.0614(10) 0.0889(13) 0.0539(10) 0.0048(8) -0.0024(7)
F9 0.0171(6) 0.0366(8) 0.0770(11) 0.0125(7) 0.0061(7) 0.0068(6)
F13 0.0364(8) 0.0593(10) 0.0706(11) 0.0533(9) -0.0088(7) -0.0007(7)
F14 0.0427(8) 0.0549(9) 0.0516(9) 0.0345(8) 0.0269(7) 0.0182(7)
F15 0.0709(11) 0.0227(7) 0.0487(9) 0.0165(6) 0.0081(8) -0.0048(7)
F16 0.0559(9) 0.0268(7) 0.0311(7) 0.0092(6) -0.0198(6) -0.0120(6)
F17 0.0667(10) 0.0446(9) 0.0452(9) 0.0113(7) -0.0233(8) 0.0249(8)
F18 0.0528(9) 0.0617(10) 0.0230(7) 0.0200(7) -0.0048(6) -0.0122(7)
F19 0.0464(9) 0.0495(9) 0.0475(9) 0.0064(7) -0.0208(7) 0.0151(7)
F20 0.0532(9) 0.0714(11) 0.0188(7) 0.0070(7) -0.0058(6) 0.0032(8)
F21 0.0467(9) 0.0424(8) 0.0407(8) 0.0117(7) -0.0123(7) -0.0153(7)
O1 0.0265(7) 0.0279(8) 0.0234(8) 0.0105(6) 0.0060(6) 0.0093(6)
O2 0.0500(10) 0.0418(10) 0.0332(9) 0.0081(8) -0.0084(8) 0.0237(8)
O3 0.0281(8) 0.0278(8) 0.0220(7) 0.0081(6) 0.0031(6) -0.0003(6)
O4 0.0329(9) 0.0728(13) 0.0232(8) 0.0162(8) 0.0018(7) -0.0129(9)
C1 0.0243(10) 0.0189(9) 0.0167(9) 0.0050(8) 0.0022(8) 0.0017(8)
C2 0.0323(11) 0.0192(10) 0.0189(10) 0.0045(8) 0.0033(8) 0.0031(8)
C3 0.0416(13) 0.0176(10) 0.0318(12) 0.0070(9) 0.0097(10) 0.0003(9)
C4 0.0352(12) 0.0252(11) 0.0346(12) 0.0078(10) 0.0129(10) -0.0035(9)
C5 0.0300(11) 0.0260(11) 0.0240(11) 0.0045(9) 0.0095(9) 0.0033(9)
C6 0.0278(10) 0.0185(10) 0.0143(9) 0.0039(7) 0.0019(8) 0.0021(8)
C7 0.0350(12) 0.0132(9) 0.0266(11) 0.0051(8) 0.0070(9) 0.0024(8)
C8 0.0391(13) 0.0186(10) 0.0286(12) 0.0047(9) 0.0058(10) 0.0013(9)
C9 0.0517(15) 0.0180(10) 0.0284(12) 0.0036(9) 0.0160(11) 0.0060(10)
C10 0.0501(15) 0.0206(11) 0.0410(13) 0.0153(10) 0.0194(11) 0.0149(10)
C11 0.0462(14) 0.0233(11) 0.0371(13) 0.0148(10) 0.0108(11) 0.0147(10)
C12 0.0439(13) 0.0158(10) 0.0285(11) 0.0087(8) 0.0087(10) 0.0085(9)
C13 0.0420(14) 0.0413(14) 0.0280(12) -0.0008(11) 0.0001(11) 0.0034(11)
C14 0.0703(19) 0.0377(14) 0.0513(16) 0.0252(12) 0.0338(14) 0.0312(13)
C15 0.0556(16) 0.0285(12) 0.0294(12) 0.0096(10) 0.0048(11) 0.0182(11)
C16 0.0180(9) 0.0184(9) 0.0199(10) 0.0045(8) 0.0042(8) 0.0026(7)
C17 0.0199(10) 0.0235(10) 0.0189(10) 0.0054(8) 0.0040(8) 0.0052(8)
C18 0.0210(10) 0.0225(10) 0.0223(10) 0.0006(8) 0.0023(8) 0.0036(8)
C19 0.0230(10) 0.0197(10) 0.0329(12) 0.0060(9) 0.0076(9) 0.0057(8)
C20 0.0245(10) 0.0257(11) 0.0291(11) 0.0135(9) 0.0051(9) 0.0078(8)
C21 0.0205(10) 0.0237(10) 0.0208(10) 0.0070(8) 0.0028(8) 0.0046(8)
C22 0.0388(13) 0.0324(12) 0.0184(10) 0.0072(9) 0.0004(9) 0.0079(10)
C23 0.0498(15) 0.0212(11) 0.0453(15) 0.0086(10) 0.0077(12) 0.0074(10)
C24 0.0410(13) 0.0303(12) 0.0225(11) 0.0096(9) -0.0027(9) 0.0029(10)
N1 0.0325(8) 0.0297(6) 0.0299(8) 0.0152(6) 0.0113(7) 0.0120(7)
N2 0.0330(9) 0.0292(7) 0.0293(8) 0.0158(7) 0.0115(8) 0.0116(7)
C25 0.0326(9) 0.0291(7) 0.0293(8) 0.0159(7) 0.0112(8) 0.0118(7)
C26 0.0327(8) 0.0297(6) 0.0304(8) 0.0151(7) 0.0114(8) 0.0121(7)
C27 0.0334(9) 0.0294(7) 0.0301(8) 0.0155(7) 0.0116(8) 0.0115(7)
C28 0.0316(13) 0.0331(13) 0.0314(14) 0.0115(13) 0.0107(14) 0.0134(12)
C29 0.0342(14) 0.0332(13) 0.0341(14) 0.0126(13) 0.0115(14) 0.0118(13)
C30 0.0362(14) 0.0307(13) 0.0319(14) 0.0138(13) 0.0129(13) 0.0098(13)
C31 0.0342(15) 0.0316(13) 0.0287(13) 0.0144(12) 0.0114(14) 0.0102(14)
N1D 0.0320(8) 0.0297(6) 0.0300(8) 0.0150(7) 0.0111(7) 0.0125(6)
N2D 0.0328(8) 0.0291(6) 0.0291(7) 0.0160(6) 0.0113(7) 0.0116(7)
C25D 0.0326(9) 0.0289(7) 0.0290(8) 0.0161(6) 0.0113(8) 0.0116(7)
C26D 0.0327(8) 0.0296(6) 0.0309(8) 0.0148(7) 0.0115(7) 0.0119(7)
C27D 0.0327(8) 0.0290(6) 0.0301(8) 0.0155(6) 0.0117(7) 0.0117(7)
C28D 0.0317(11) 0.0368(12) 0.0327(13) 0.0093(11) 0.0074(11) 0.0145(10)
C29D 0.0337(12) 0.0354(11) 0.0380(12) 0.0104(10) 0.0094(11) 0.0128(10)
C30D 0.0374(13) 0.0308(10) 0.0336(12) 0.0129(9) 0.0132(11) 0.0096(10)
C31D 0.0357(12) 0.0327(9) 0.0298(10) 0.0140(8) 0.0103(11) 0.0107(10)
N3 0.0240(8) 0.0269(8) 0.0221(6) 0.0091(6) 0.0003(6) 0.0103(7)
N4 0.0248(8) 0.0272(7) 0.0220(5) 0.0096(5) 0.0005(6) 0.0097(7)
C32 0.0244(8) 0.0265(7) 0.0221(6) 0.0092(6) 0.0010(6) 0.0101(7)
C33 0.0248(8) 0.0277(8) 0.0226(6) 0.0092(6) 0.0001(6) 0.0099(7)
C34 0.0254(8) 0.0279(8) 0.0223(6) 0.0093(6) 0.0000(6) 0.0095(7)
C35 0.0229(11) 0.0293(12) 0.0230(12) 0.0108(11) 0.0003(11) 0.0074(10)
C36 0.0284(12) 0.0327(13) 0.0274(12) 0.0076(11) -0.0025(10) 0.0070(12)
C37 0.0310(13) 0.0325(13) 0.0248(11) 0.0101(11) -0.0004(11) 0.0040(11)
C38 0.0272(14) 0.0319(11) 0.0217(11) 0.0114(10) -0.0005(11) 0.0076(12)
N3D 0.0243(8) 0.0272(8) 0.0223(6) 0.0092(6) 0.0004(6) 0.0101(7)
N4D 0.0249(9) 0.0273(7) 0.0218(6) 0.0097(6) 0.0002(7) 0.0098(8)
C32D 0.0244(8) 0.0266(8) 0.0222(6) 0.0092(6) 0.0007(6) 0.0101(8)
C33D 0.0249(8) 0.0278(8) 0.0227(6) 0.0090(6) -0.0002(6) 0.0098(7)
C34D 0.0253(9) 0.0279(8) 0.0226(6) 0.0093(6) 0.0000(6) 0.0095(7)
C35D 0.0230(12) 0.0292(13) 0.0239(13) 0.0094(12) -0.0011(12) 0.0088(12)
C36D 0.0285(13) 0.0313(14) 0.0276(12) 0.0084(12) -0.0027(11) 0.0081(13)
C37D 0.0299(14) 0.0319(14) 0.0247(12) 0.0085(12) -0.0021(12) 0.0052(12)
C38D 0.0260(15) 0.0311(12) 0.0218(12) 0.0117(11) 0.0001(12) 0.0077(13)
C39 0.0287(11) 0.0262(11) 0.0253(11) 0.0096(9) 0.0032(9) 0.0085(9)
C40 0.0320(12) 0.0291(11) 0.0221(11) 0.0086(9) 0.0006(9) 0.0008(9)
C41 0.0158(9) 0.0161(9) 0.0200(9) 0.0045(7) -0.0045(7) 0.0011(7)
C42 0.0188(9) 0.0204(10) 0.0234(10) 0.0058(8) -0.0008(8) 0.0056(8)
C43 0.0241(10) 0.0174(10) 0.0287(11) 0.0050(8) -0.0059(8) 0.0058(8)
C44 0.0289(11) 0.0182(10) 0.0306(11) 0.0115(9) -0.0051(9) 0.0031(8)
C45 0.0246(10) 0.0212(10) 0.0231(10) 0.0083(8) -0.0030(8) 0.0020(8)
C46 0.0213(10) 0.0176(9) 0.0218(10) 0.0053(8) -0.0006(8) 0.0051(8)
C48 0.0405(13) 0.0329(12) 0.0291(12) 0.0164(10) 0.0038(10) 0.0080(10)
C49 0.0200(9) 0.0195(9) 0.0141(9) 0.0074(7) -0.0004(7) 0.0059(8)
C50 0.0215(10) 0.0171(9) 0.0191(9) 0.0049(8) 0.0000(8) 0.0058(8)
C51 0.0185(10) 0.0240(10) 0.0210(10) 0.0083(8) 0.0004(8) 0.0047(8)
C52 0.0186(10) 0.0255(10) 0.0255(10) 0.0090(8) 0.0037(8) 0.0100(8)
C53 0.0234(10) 0.0196(10) 0.0219(10) 0.0079(8) 0.0025(8) 0.0082(8)
C54 0.0182(9) 0.0204(9) 0.0200(10) 0.0086(8) 0.0010(7) 0.0048(8)
C55 0.0201(10) 0.0279(11) 0.0400(13) 0.0089(10) 0.0026(9) 0.0062(9)
C56 0.0268(8) 0.0234(7) 0.0424(11) 0.0116(8) 0.0051(8) 0.0109(7)
F10 0.0267(12) 0.0250(11) 0.0434(15) 0.0068(12) 0.0066(12) 0.0121(10)
F11 0.0307(12) 0.0266(9) 0.0466(13) 0.0129(10) 0.0026(11) 0.0141(11)
F12 0.0277(11) 0.0210(11) 0.0410(14) 0.0088(12) 0.0045(11) 0.0074(11)
C56D 0.0262(8) 0.0230(7) 0.0418(10) 0.0119(7) 0.0052(7) 0.0109(7)
F10D 0.0276(9) 0.0240(8) 0.0500(13) 0.0085(9) 0.0108(9) 0.0128(7)
F11D 0.0291(11) 0.0271(8) 0.0432(11) 0.0197(7) 0.0046(9) 0.0112(9)
F12D 0.0284(9) 0.0204(8) 0.0399(13) 0.0078(10) 0.0033(9) 0.0063(8)
C57 0.0159(9) 0.0171(9) 0.0194(9) 0.0052(7) 0.0041(7) 0.0085(7)
C58 0.0184(9) 0.0214(9) 0.0207(10) 0.0089(8) 0.0020(8) 0.0088(8)
C59 0.0183(9) 0.0180(9) 0.0262(10) 0.0100(8) 0.0064(8) 0.0088(8)
C60 0.0165(9) 0.0154(9) 0.0256(10) 0.0045(8) 0.0025(8) 0.0054(7)
C61 0.0204(10) 0.0183(9) 0.0190(10) 0.0046(8) 0.0017(8) 0.0069(8)
C62 0.0203(9) 0.0155(9) 0.0194(9) 0.0065(7) 0.0044(8) 0.0067(7)
C63 0.0254(11) 0.0263(11) 0.0335(12) 0.0155(9) 0.0033(9) 0.0059(9)
C64 0.0339(12) 0.0204(10) 0.0248(11) 0.0071(8) -0.0058(9) -0.0005(9)
C65 0.0236(10) 0.0139(9) 0.0218(10) 0.0077(8) 0.0023(8) 0.0058(8)
C66 0.0246(10) 0.0172(9) 0.0226(10) 0.0078(8) 0.0017(8) 0.0049(8)
C67 0.0315(11) 0.0182(10) 0.0214(10) 0.0076(8) -0.0014(8) 0.0035(8)
C68 0.0392(12) 0.0211(10) 0.0194(10) 0.0074(8) 0.0063(9) 0.0076(9)
C69 0.0321(11) 0.0212(10) 0.0262(11) 0.0104(8) 0.0082(9) 0.0092(9)
C70 0.0240(10) 0.0204(10) 0.0228(10) 0.0092(8) 0.0023(8) 0.0071(8)
C71 0.0384(13) 0.0305(12) 0.0235(11) 0.0056(9) -0.0031(9) 0.0028(10)
B1 0.0183(10) 0.0163(10) 0.0199(11) 0.0067(8) 0.0017(8) 0.0056(8)
F1 0.0319(17) 0.0364(15) 0.068(2) 0.0107(16) 0.0159(14) 0.0165(13)
F2 0.087(3) 0.051(2) 0.099(4) 0.058(3) 0.059(3) 0.053(2)
F3 0.096(4) 0.057(3) 0.047(2) -0.0219(19) -0.025(2) 0.055(3)
C47 0.0352(13) 0.0242(11) 0.0404(13) 0.0107(10) -0.0009(10) 0.0130(10)
F2A 0.192(15) 0.093(9) 0.057(5) -0.001(5) -0.041(8) 0.115(10)
F1A 0.043(5) 0.031(4) 0.179(15) 0.029(8) 0.036(8) 0.027(4)
F3A 0.036(3) 0.026(3) 0.059(6) -0.004(3) -0.001(4) 0.007(3)
F22 0.0340(8) 0.0574(10) 0.0686(11) -0.0017(9) 0.0215(8) 0.0011(7)
F23 0.0452(9) 0.0464(9) 0.1110(15) 0.0280(10) 0.0330(10) 0.0249(8)
F24 0.0600(12) 0.189(2) 0.0587(12) 0.0754(14) 0.0392(10) 0.0620(14)
C72 0.0351(12) 0.0344(12) 0.0282(12) 0.0121(10) 0.0108(10) 0.0115(10)

loop_
_atom_type_symbol
_atom_type_description
_atom_type_scat_dispersion_real
_atom_type_scat_dispersion_imag
_atom_type_scat_source
C C 0.0033 0.0016 'International Tables Vol C Tables 4.2.6.8 and 6.1.1.4'
H H 0.0000 0.0000 'International Tables Vol C Tables 4.2.6.8 and 6.1.1.4'
N N 0.0061 0.0033 'International Tables Vol C Tables 4.2.6.8 and 6.1.1.4'
O O 0.0106 0.0060 'International Tables Vol C Tables 4.2.6.8 and 6.1.1.4'
B B 0.0013 0.0007 'International Tables Vol C Tables 4.2.6.8 and 6.1.1.4'
F F 0.0171 0.0103 'International Tables Vol C Tables 4.2.6.8 and 6.1.1.4'
Sn Sn -0.6537 1.4246 'International Tables Vol C Tables 4.2.6.8 and 6.1.1.4'

loop_
_exptl_crystal_face_index_h
_exptl_crystal_face_index_k
_exptl_crystal_face_index_l
_exptl_crystal_face_perp_dist
0.00 1.00 -1.00 0.0830
-2.00 0.00 3.00 0.0920
-1.00 0.00 -3.00 0.0530
1.00 -3.00 -4.00 0.1230
-1.00 -6.00 2.00 0.1330
3.00 -5.00 5.00 0.0710
4.00 -3.00 1.00 0.0980
1.00 -1.00 5.00 0.0360
5.00 4.00 -6.00 0.1360
1.00 0.00 2.00 0.0480
1.00 1.00 6.00 0.0240

loop_
_geom_angle_atom_site_label_1
_geom_angle_atom_site_label_2
_geom_angle_atom_site_label_3
_geom_angle
_geom_angle_site_symmetry_1
_geom_angle_site_symmetry_3
_geom_angle_publ_flag
O1 Sn1 O3 90.12(5) . . ?
O1 Sn1 C1 96.40(6) . . ?
O3 Sn1 C1 90.88(6) . . ?
C39 O1 Sn1 113.53(13) . . ?
C40 O3 Sn1 113.56(13) . . ?
C2 C1 Sn1 130.99(15) . . ?
C6 C1 Sn1 111.56(13) . . ?
C6 C1 C2 117.45(18) . . ?
C1 C2 C7 122.36(18) . . ?
C3 C2 C1 120.10(19) . . ?
C3 C2 C7 117.54(18) . . ?
C2 C3 H3 119.4 . . ?
C4 C3 C2 121.3(2) . . ?
C4 C3 H3 119.4 . . ?
C3 C4 H4 120.1 . . ?
C3 C4 C5 119.7(2) . . ?
C5 C4 H4 120.1 . . ?
C4 C5 H5 120.0 . . ?
C4 C5 C6 119.9(2) . . ?
C6 C5 H5 120.0 . . ?
C1 C6 C16 119.55(17) . . ?
C5 C6 C1 121.51(18) . . ?
C5 C6 C16 118.87(18) . . ?
C8 C7 C2 119.5(2) . . ?
C12 C7 C2 120.92(19) . . ?
C12 C7 C8 119.5(2) . . ?
C7 C8 C13 120.4(2) . . ?
C9 C8 C7 119.2(2) . . ?
C9 C8 C13 120.4(2) . . ?
C8 C9 H9 119.0 . . ?
C10 C9 C8 122.0(2) . . ?
C10 C9 H9 119.0 . . ?
C9 C10 C14 120.6(2) . . ?
C11 C10 C9 118.0(2) . . ?
C11 C10 C14 121.4(2) . . ?
C10 C11 H11 118.9 . . ?
C10 C11 C12 122.2(2) . . ?
C12 C11 H11 118.9 . . ?
C7 C12 C15 121.1(2) . . ?
C11 C12 C7 119.0(2) . . ?
C11 C12 C15 119.8(2) . . ?
C8 C13 H13A 109.5 . . ?
C8 C13 H13B 109.5 . . ?
C8 C13 H13C 109.5 . . ?
H13A C13 H13B 109.5 . . ?
H13A C13 H13C 109.5 . . ?
H13B C13 H13C 109.5 . . ?
C10 C14 H14A 109.5 . . ?
C10 C14 H14B 109.5 . . ?
C10 C14 H14C 109.5 . . ?
H14A C14 H14B 109.5 . . ?
H14A C14 H14C 109.5 . . ?
H14B C14 H14C 109.5 . . ?
C12 C15 H15A 109.5 . . ?
C12 C15 H15B 109.5 . . ?
C12 C15 H15C 109.5 . . ?
H15A C15 H15B 109.5 . . ?
H15A C15 H15C 109.5 . . ?
H15B C15 H15C 109.5 . . ?
C17 C16 C6 118.80(17) . . ?
C21 C16 C6 121.51(17) . . ?
C21 C16 C17 119.67(18) . . ?
C16 C17 C22 121.00(18) . . ?
C18 C17 C16 119.03(19) . . ?
C18 C17 C22 119.97(18) . . ?
C17 C18 H18 118.9 . . ?
C19 C18 C17 122.21(19) . . ?
C19 C18 H18 118.9 . . ?
C18 C19 C20 118.11(19) . . ?
C18 C19 C23 120.7(2) . . ?
C20 C19 C23 121.2(2) . . ?
C19 C20 H20 119.1 . . ?
C19 C20 C21 121.83(19) . . ?
C21 C20 H20 119.1 . . ?
C16 C21 C24 121.11(18) . . ?
C20 C21 C16 119.12(18) . . ?
C20 C21 C24 119.69(19) . . ?
C17 C22 H22A 109.5 . . ?
C17 C22 H22B 109.5 . . ?
C17 C22 H22C 109.5 . . ?
H22A C22 H22B 109.5 . . ?
H22A C22 H22C 109.5 . . ?
H22B C22 H22C 109.5 . . ?
C19 C23 H23A 109.5 . . ?
C19 C23 H23B 109.5 . . ?
C19 C23 H23C 109.5 . . ?
H23A C23 H23B 109.5 . . ?
H23A C23 H23C 109.5 . . ?
H23B C23 H23C 109.5 . . ?
C21 C24 H24A 109.5 . . ?
C21 C24 H24B 109.5 . . ?
C21 C24 H24C 109.5 . . ?
H24A C24 H24B 109.5 . . ?
H24A C24 H24C 109.5 . . ?
H24B C24 H24C 109.5 . . ?
C25 N1 C26 109.2(6) . . ?
C25 N1 C28 126.3(7) . . ?
C26 N1 C28 124.5(7) . . ?
C25 N2 C27 109.0(6) . . ?
C25 N2 C31 127.1(6) . . ?
C27 N2 C31 123.8(7) . . ?
N1 C25 N2 107.5(6) . . ?
N1 C25 C39 125.5(6) . . ?
N2 C25 C39 126.9(6) . . ?
N1 C26 C29 120.5(7) . . ?
C27 C26 N1 106.7(5) . . ?
C27 C26 C29 132.8(7) . . ?
N2 C27 C30 124.2(7) . . ?
C26 C27 N2 107.5(5) . . ?
C26 C27 C30 128.3(7) . . ?
N1 C28 H28A 109.5 . . ?
N1 C28 H28B 109.5 . . ?
N1 C28 H28C 109.5 . . ?
H28A C28 H28B 109.5 . . ?
H28A C28 H28C 109.5 . . ?
H28B C28 H28C 109.5 . . ?
C26 C29 H29A 109.5 . . ?
C26 C29 H29B 109.5 . . ?
C26 C29 H29C 109.5 . . ?
H29A C29 H29B 109.5 . . ?
H29A C29 H29C 109.5 . . ?
H29B C29 H29C 109.5 . . ?
C27 C30 H30A 109.5 . . ?
C27 C30 H30B 109.5 . . ?
C27 C30 H30C 109.5 . . ?
H30A C30 H30B 109.5 . . ?
H30A C30 H30C 109.5 . . ?
H30B C30 H30C 109.5 . . ?
N2 C31 H31A 109.5 . . ?
N2 C31 H31B 109.5 . . ?
N2 C31 H31C 109.5 . . ?
H31A C31 H31B 109.5 . . ?
H31A C31 H31C 109.5 . . ?
H31B C31 H31C 109.5 . . ?
C25D N1D C26D 108.7(3) . . ?
C25D N1D C28D 126.4(3) . . ?
C26D N1D C28D 124.9(3) . . ?
C25D N2D C27D 108.8(3) . . ?
C25D N2D C31D 126.3(3) . . ?
C27D N2D C31D 124.8(3) . . ?
N1D C25D N2D 108.0(2) . . ?
N1D C25D C39 125.5(3) . . ?
N2D C25D C39 126.4(3) . . ?
N1D C26D C29D 122.6(3) . . ?
C27D C26D N1D 107.1(3) . . ?
C27D C26D C29D 130.3(3) . . ?
N2D C27D C30D 121.8(3) . . ?
C26D C27D N2D 107.4(2) . . ?
C26D C27D C30D 130.8(3) . . ?
N1D C28D H28D 109.5 . . ?
N1D C28D H28E 109.5 . . ?
N1D C28D H28F 109.5 . . ?
H28D C28D H28E 109.5 . . ?
H28D C28D H28F 109.5 . . ?
H28E C28D H28F 109.5 . . ?
C26D C29D H29D 109.5 . . ?
C26D C29D H29E 109.5 . . ?
C26D C29D H29F 109.5 . . ?
H29D C29D H29E 109.5 . . ?
H29D C29D H29F 109.5 . . ?
H29E C29D H29F 109.5 . . ?
C27D C30D H30D 109.5 . . ?
C27D C30D H30E 109.5 . . ?
C27D C30D H30F 109.5 . . ?
H30D C30D H30E 109.5 . . ?
H30D C30D H30F 109.5 . . ?
H30E C30D H30F 109.5 . . ?
N2D C31D H31D 109.5 . . ?
N2D C31D H31E 109.5 . . ?
N2D C31D H31F 109.5 . . ?
H31D C31D H31E 109.5 . . ?
H31D C31D H31F 109.5 . . ?
H31E C31D H31F 109.5 . . ?
C32 N3 C33 109.1(3) . . ?
C32 N3 C35 126.9(3) . . ?
C33 N3 C35 123.9(3) . . ?
C32 N4 C34 108.7(3) . . ?
C32 N4 C38 126.6(3) . . ?
C34 N4 C38 124.7(3) . . ?
N3 C32 C40 122.5(4) . . ?
N4 C32 N3 107.7(3) . . ?
N4 C32 C40 129.6(4) . . ?
N3 C33 C36 123.5(3) . . ?
C34 C33 N3 107.0(3) . . ?
C34 C33 C36 129.5(3) . . ?
N4 C34 C37 120.7(3) . . ?
C33 C34 N4 107.5(3) . . ?
C33 C34 C37 131.8(3) . . ?
N3 C35 H35A 109.5 . . ?
N3 C35 H35B 109.5 . . ?
N3 C35 H35C 109.5 . . ?
H35A C35 H35B 109.5 . . ?
H35A C35 H35C 109.5 . . ?
H35B C35 H35C 109.5 . . ?
C33 C36 H36A 109.5 . . ?
C33 C36 H36B 109.5 . . ?
C33 C36 H36C 109.5 . . ?
H36A C36 H36B 109.5 . . ?
H36A C36 H36C 109.5 . . ?
H36B C36 H36C 109.5 . . ?
C34 C37 H37A 109.5 . . ?
C34 C37 H37B 109.5 . . ?
C34 C37 H37C 109.5 . . ?
H37A C37 H37B 109.5 . . ?
H37A C37 H37C 109.5 . . ?
H37B C37 H37C 109.5 . . ?
N4 C38 H38A 109.5 . . ?
N4 C38 H38B 109.5 . . ?
N4 C38 H38C 109.5 . . ?
H38A C38 H38B 109.5 . . ?
H38A C38 H38C 109.5 . . ?
H38B C38 H38C 109.5 . . ?
C32D N3D C33D 108.8(4) . . ?
C32D N3D C35D 126.7(5) . . ?
C33D N3D C35D 124.4(5) . . ?
C32D N4D C34D 108.9(4) . . ?
C32D N4D C38D 128.1(4) . . ?
C34D N4D C38D 122.8(4) . . ?
N3D C32D C40 124.0(5) . . ?
N4D C32D N3D 107.8(4) . . ?
N4D C32D C40 128.1(5) . . ?
N3D C33D C36D 120.5(4) . . ?
C34D C33D N3D 107.4(4) . . ?
C34D C33D C36D 132.1(4) . . ?
N4D C34D C37D 122.3(4) . . ?
C33D C34D N4D 107.1(4) . . ?
C33D C34D C37D 130.5(4) . . ?
N3D C35D H35D 109.5 . . ?
N3D C35D H35E 109.5 . . ?
N3D C35D H35F 109.5 . . ?
H35D C35D H35E 109.5 . . ?
H35D C35D H35F 109.5 . . ?
H35E C35D H35F 109.5 . . ?
C33D C36D H36D 109.5 . . ?
C33D C36D H36E 109.5 . . ?
C33D C36D H36F 109.5 . . ?
H36D C36D H36E 109.5 . . ?
H36D C36D H36F 109.5 . . ?
H36E C36D H36F 109.5 . . ?
C34D C37D H37D 109.5 . . ?
C34D C37D H37E 109.5 . . ?
C34D C37D H37F 109.5 . . ?
H37D C37D H37E 109.5 . . ?
H37D C37D H37F 109.5 . . ?
H37E C37D H37F 109.5 . . ?
N4D C38D H38D 109.5 . . ?
N4D C38D H38E 109.5 . . ?
N4D C38D H38F 109.5 . . ?
H38D C38D H38E 109.5 . . ?
H38D C38D H38F 109.5 . . ?
H38E C38D H38F 109.5 . . ?
O1 C39 C25 118.6(4) . . ?
O1 C39 C25D 111.3(2) . . ?
O2 C39 O1 127.2(2) . . ?
O2 C39 C25 114.0(4) . . ?
O2 C39 C25D 121.5(2) . . ?
O3 C40 C32 118.7(3) . . ?
O3 C40 C32D 113.0(3) . . ?
O4 C40 O3 127.0(2) . . ?
O4 C40 C32 114.4(3) . . ?
O4 C40 C32D 120.0(3) . . ?
C42 C41 C46 115.46(17) . . ?
C42 C41 B1 123.15(17) . . ?
C46 C41 B1 121.36(17) . . ?
C41 C42 H42 119.1 . . ?
C43 C42 C41 121.88(19) . . ?
C43 C42 H42 119.1 . . ?
C42 C43 C47 119.2(2) . . ?
C44 C43 C42 121.33(19) . . ?
C44 C43 C47 119.52(19) . . ?
C43 C44 H44 121.0 . . ?
C45 C44 C43 118.01(19) . . ?
C45 C44 H44 121.0 . . ?
C44 C45 C46 120.6(2) . . ?
C44 C45 C48 119.56(19) . . ?
C46 C45 C48 119.72(19) . . ?
C41 C46 H46 118.7 . . ?
C45 C46 C41 122.67(18) . . ?
C45 C46 H46 118.7 . . ?
F4 C48 F6 105.55(18) . . ?
F4 C48 C45 112.09(19) . . ?
F5 C48 F4 107.8(2) . . ?
F5 C48 F6 105.58(19) . . ?
F5 C48 C45 112.38(19) . . ?
F6 C48 C45 112.97(19) . . ?
C50 C49 B1 120.88(16) . . ?
C54 C49 C50 115.19(17) . . ?
C54 C49 B1 123.92(17) . . ?
C49 C50 H50 118.5 . . ?
C51 C50 C49 123.04(18) . . ?
C51 C50 H50 118.5 . . ?
C50 C51 C55 118.43(18) . . ?
C52 C51 C50 120.61(18) . . ?
C52 C51 C55 120.91(18) . . ?
C51 C52 H52 121.1 . . ?
C51 C52 C53 117.73(18) . . ?
C53 C52 H52 121.1 . . ?
C52 C53 C54 121.11(18) . . ?
C52 C53 C56 117.7(4) . . ?
C52 C53 C56D 119.8(2) . . ?
C54 C53 C56 121.1(4) . . ?
C54 C53 C56D 119.0(2) . . ?
C49 C54 H54 118.8 . . ?
C53 C54 C49 122.31(18) . . ?
C53 C54 H54 118.8 . . ?
F7 C55 C51 112.24(18) . . ?
F8 C55 F7 105.20(19) . . ?
F8 C55 C51 112.12(18) . . ?
F9 C55 F7 106.45(18) . . ?
F9 C55 F8 106.61(19) . . ?
F9 C55 C51 113.64(18) . . ?
F10 C56 C53 113.5(6) . . ?
F10 C56 F11 107.1(5) . . ?
F10 C56 F12 104.4(10) . . ?
F11 C56 C53 110.9(6) . . ?
F12 C56 C53 113.6(13) . . ?
F12 C56 F11 106.9(13) . . ?
F10D C56D C53 112.2(4) . . ?
F10D C56D F11D 107.4(3) . . ?
F10D C56D F12D 106.3(6) . . ?
F11D C56D C53 113.4(4) . . ?
F12D C56D C53 111.8(7) . . ?
F12D C56D F11D 105.3(7) . . ?
C58 C57 B1 121.07(17) . . ?
C62 C57 C58 115.89(17) . . ?
C62 C57 B1 123.04(17) . . ?
C57 C58 H58 119.0 . . ?
C59 C58 C57 122.04(18) . . ?
C59 C58 H58 119.0 . . ?
C58 C59 C63 120.34(18) . . ?
C60 C59 C58 121.02(18) . . ?
C60 C59 C63 118.48(18) . . ?
C59 C60 H60 121.1 . . ?
C61 C60 C59 117.87(18) . . ?
C61 C60 H60 121.1 . . ?
C60 C61 C62 121.10(18) . . ?
C60 C61 C64 120.04(17) . . ?
C62 C61 C64 118.80(17) . . ?
C57 C62 C61 122.05(18) . . ?
C57 C62 H62 119.0 . . ?
C61 C62 H62 119.0 . . ?
F13 C63 C59 113.05(17) . . ?
F14 C63 F13 106.18(18) . . ?
F14 C63 F15 105.79(18) . . ?
F14 C63 C59 112.09(17) . . ?
F15 C63 F13 106.31(18) . . ?
F15 C63 C59 112.86(18) . . ?
F16 C64 F18 106.47(18) . . ?
F16 C64 C61 113.48(17) . . ?
F17 C64 F16 106.08(18) . . ?
F17 C64 F18 105.28(18) . . ?
F17 C64 C61 112.56(18) . . ?
F18 C64 C61 112.35(18) . . ?
C66 C65 C70 115.65(18) . . ?
C66 C65 B1 123.47(17) . . ?
C70 C65 B1 120.81(17) . . ?
C65 C66 H66 118.9 . . ?
C65 C66 C67 122.28(19) . . ?
C67 C66 H66 118.9 . . ?
C66 C67 C71 118.65(19) . . ?
C68 C67 C66 120.88(19) . . ?
C68 C67 C71 120.46(19) . . ?
C67 C68 H68 120.9 . . ?
C67 C68 C69 118.19(19) . . ?
C69 C68 H68 120.9 . . ?
C68 C69 C70 120.6(2) . . ?
C68 C69 C72 119.40(19) . . ?
C70 C69 C72 120.01(19) . . ?
C65 C70 H70 118.8 . . ?
C69 C70 C65 122.39(19) . . ?
C69 C70 H70 118.8 . . ?
F19 C71 F20 107.16(19) . . ?
F19 C71 F21 106.4(2) . . ?
F19 C71 C67 113.09(18) . . ?
F20 C71 F21 105.69(18) . . ?
F20 C71 C67 113.0(2) . . ?
F21 C71 C67 111.01(19) . . ?
C49 B1 C41 108.34(15) . . ?
C57 B1 C41 108.94(15) . . ?
C57 B1 C49 109.77(15) . . ?
C65 B1 C41 109.46(15) . . ?
C65 B1 C49 110.78(15) . . ?
C65 B1 C57 109.52(15) . . ?
F1 C47 C43 113.1(3) . . ?
F1 C47 F2 106.5(3) . . ?
F1 C47 F3 106.3(4) . . ?
F2 C47 C43 112.5(3) . . ?
F2 C47 F3 105.8(3) . . ?
F3 C47 C43 112.2(3) . . ?
F2A C47 C43 113.3(6) . . ?
F2A C47 F1A 102.8(8) . . ?
F1A C47 C43 114.3(5) . . ?
F3A C47 C43 115.9(6) . . ?
F3A C47 F2A 106.2(7) . . ?
F3A C47 F1A 103.1(8) . . ?
F22 C72 C69 113.70(18) . . ?
F22 C72 F23 104.9(2) . . ?
F23 C72 C69 112.77(19) . . ?
F24 C72 C69 113.6(2) . . ?
F24 C72 F22 105.6(2) . . ?
F24 C72 F23 105.5(2) . . ?

loop_
_geom_bond_atom_site_label_1
_geom_bond_atom_site_label_2
_geom_bond_distance
_geom_bond_site_symmetry_2
_geom_bond_publ_flag
Sn1 O1 2.1682(14) . ?
Sn1 O3 2.2295(15) . ?
Sn1 C1 2.231(2) . ?
F4 C48 1.331(3) . ?
F5 C48 1.328(3) . ?
F6 C48 1.334(3) . ?
F7 C55 1.338(3) . ?
F8 C55 1.335(3) . ?
F9 C55 1.332(2) . ?
F13 C63 1.339(3) . ?
F14 C63 1.330(3) . ?
F15 C63 1.334(3) . ?
F16 C64 1.335(2) . ?
F17 C64 1.333(3) . ?
F18 C64 1.345(3) . ?
F19 C71 1.327(3) . ?
F20 C71 1.338(3) . ?
F21 C71 1.347(3) . ?
O1 C39 1.271(3) . ?
O2 C39 1.223(3) . ?
O3 C40 1.279(3) . ?
O4 C40 1.220(3) . ?
C1 C2 1.415(3) . ?
C1 C6 1.409(3) . ?
C2 C3 1.397(3) . ?
C2 C7 1.495(3) . ?
C3 H3 0.9500 . ?
C3 C4 1.377(3) . ?
C4 H4 0.9500 . ?
C4 C5 1.389(3) . ?
C5 H5 0.9500 . ?
C5 C6 1.393(3) . ?
C6 C16 1.506(3) . ?
C7 C8 1.410(3) . ?
C7 C12 1.400(3) . ?
C8 C9 1.390(3) . ?
C8 C13 1.507(3) . ?
C9 H9 0.9500 . ?
C9 C10 1.384(4) . ?
C10 C11 1.384(3) . ?
C10 C14 1.508(3) . ?
C11 H11 0.9500 . ?
C11 C12 1.395(3) . ?
C12 C15 1.507(3) . ?
C13 H13A 0.9800 . ?
C13 H13B 0.9800 . ?
C13 H13C 0.9800 . ?
C14 H14A 0.9800 . ?
C14 H14B 0.9800 . ?
C14 H14C 0.9800 . ?
C15 H15A 0.9800 . ?
C15 H15B 0.9800 . ?
C15 H15C 0.9800 . ?
C16 C17 1.408(3) . ?
C16 C21 1.404(3) . ?
C17 C18 1.387(3) . ?
C17 C22 1.505(3) . ?
C18 H18 0.9500 . ?
C18 C19 1.384(3) . ?
C19 C20 1.389(3) . ?
C19 C23 1.508(3) . ?
C20 H20 0.9500 . ?
C20 C21 1.393(3) . ?
C21 C24 1.507(3) . ?
C22 H22A 0.9800 . ?
C22 H22B 0.9800 . ?
C22 H22C 0.9800 . ?
C23 H23A 0.9800 . ?
C23 H23B 0.9800 . ?
C23 H23C 0.9800 . ?
C24 H24A 0.9800 . ?
C24 H24B 0.9800 . ?
C24 H24C 0.9800 . ?
N1 C25 1.338(3) . ?
N1 C26 1.392(3) . ?
N1 C28 1.463(4) . ?
N2 C25 1.342(3) . ?
N2 C27 1.384(4) . ?
N2 C31 1.466(4) . ?
C25 C39 1.453(8) . ?
C26 C27 1.345(5) . ?
C26 C29 1.493(4) . ?
C27 C30 1.495(4) . ?
C28 H28A 0.9800 . ?
C28 H28B 0.9800 . ?
C28 H28C 0.9800 . ?
C29 H29A 0.9800 . ?
C29 H29B 0.9800 . ?
C29 H29C 0.9800 . ?
C30 H30A 0.9800 . ?
C30 H30B 0.9800 . ?
C30 H30C 0.9800 . ?
C31 H31A 0.9800 . ?
C31 H31B 0.9800 . ?
C31 H31C 0.9800 . ?
N1D C25D 1.338(3) . ?
N1D C26D 1.392(3) . ?
N1D C28D 1.463(4) . ?
N2D C25D 1.341(3) . ?
N2D C27D 1.384(4) . ?
N2D C31D 1.465(4) . ?
C25D C39 1.525(4) . ?
C26D C27D 1.346(4) . ?
C26D C29D 1.493(4) . ?
C27D C30D 1.495(4) . ?
C28D H28D 0.9800 . ?
C28D H28E 0.9800 . ?
C28D H28F 0.9800 . ?
C29D H29D 0.9800 . ?
C29D H29E 0.9800 . ?
C29D H29F 0.9800 . ?
C30D H30D 0.9800 . ?
C30D H30E 0.9800 . ?
C30D H30F 0.9800 . ?
C31D H31D 0.9800 . ?
C31D H31E 0.9800 . ?
C31D H31F 0.9800 . ?
N3 C32 1.346(3) . ?
N3 C33 1.382(3) . ?
N3 C35 1.467(3) . ?
N4 C32 1.342(3) . ?
N4 C34 1.386(3) . ?
N4 C38 1.464(3) . ?
C32 C40 1.522(5) . ?
C33 C34 1.350(4) . ?
C33 C36 1.493(4) . ?
C34 C37 1.499(4) . ?
C35 H35A 0.9800 . ?
C35 H35B 0.9800 . ?
C35 H35C 0.9800 . ?
C36 H36A 0.9800 . ?
C36 H36B 0.9800 . ?
C36 H36C 0.9800 . ?
C37 H37A 0.9800 . ?
C37 H37B 0.9800 . ?
C37 H37C 0.9800 . ?
C38 H38A 0.9800 . ?
C38 H38B 0.9800 . ?
C38 H38C 0.9800 . ?
N3D C32D 1.346(3) . ?
N3D C33D 1.382(3) . ?
N3D C35D 1.466(3) . ?
N4D C32D 1.343(3) . ?
N4D C34D 1.386(3) . ?
N4D C38D 1.464(3) . ?
C32D C40 1.489(6) . ?
C33D C34D 1.350(4) . ?
C33D C36D 1.493(4) . ?
C34D C37D 1.499(4) . ?
C35D H35D 0.9800 . ?
C35D H35E 0.9800 . ?
C35D H35F 0.9800 . ?
C36D H36D 0.9800 . ?
C36D H36E 0.9800 . ?
C36D H36F 0.9800 . ?
C37D H37D 0.9800 . ?
C37D H37E 0.9800 . ?
C37D H37F 0.9800 . ?
C38D H38D 0.9800 . ?
C38D H38E 0.9800 . ?
C38D H38F 0.9800 . ?
C41 C42 1.398(3) . ?
C41 C46 1.404(3) . ?
C41 B1 1.650(3) . ?
C42 H42 0.9500 . ?
C42 C43 1.397(3) . ?
C43 C44 1.383(3) . ?
C43 C47 1.496(3) . ?
C44 H44 0.9500 . ?
C44 C45 1.382(3) . ?
C45 C46 1.392(3) . ?
C45 C48 1.495(3) . ?
C46 H46 0.9500 . ?
C49 C50 1.400(3) . ?
C49 C54 1.399(3) . ?
C49 B1 1.645(3) . ?
C50 H50 0.9500 . ?
C50 C51 1.387(3) . ?
C51 C52 1.388(3) . ?
C51 C55 1.496(3) . ?
C52 H52 0.9500 . ?
C52 C53 1.389(3) . ?
C53 C54 1.392(3) . ?
C53 C56 1.486(10) . ?
C53 C56D 1.507(6) . ?
C54 H54 0.9500 . ?
C56 F10 1.344(3) . ?
C56 F11 1.345(3) . ?
C56 F12 1.345(3) . ?
C56D F10D 1.344(3) . ?
C56D F11D 1.345(3) . ?
C56D F12D 1.345(3) . ?
C57 C58 1.407(3) . ?
C57 C62 1.393(3) . ?
C57 B1 1.642(3) . ?
C58 H58 0.9500 . ?
C58 C59 1.386(3) . ?
C59 C60 1.386(3) . ?
C59 C63 1.500(3) . ?
C60 H60 0.9500 . ?
C60 C61 1.384(3) . ?
C61 C62 1.393(3) . ?
C61 C64 1.490(3) . ?
C62 H62 0.9500 . ?
C65 C66 1.394(3) . ?
C65 C70 1.405(3) . ?
C65 B1 1.641(3) . ?
C66 H66 0.9500 . ?
C66 C67 1.395(3) . ?
C67 C68 1.383(3) . ?
C67 C71 1.498(3) . ?
C68 H68 0.9500 . ?
C68 C69 1.387(3) . ?
C69 C70 1.391(3) . ?
C69 C72 1.497(3) . ?
C70 H70 0.9500 . ?
F1 C47 1.314(5) . ?
F2 C47 1.334(4) . ?
F3 C47 1.334(5) . ?
C47 F2A 1.309(9) . ?
C47 F1A 1.339(12) . ?
C47 F3A 1.275(10) . ?
F22 C72 1.327(3) . ?
F23 C72 1.329(3) . ?
F24 C72 1.324(3) . ?

loop_
_geom_torsion_atom_site_label_1
_geom_torsion_atom_site_label_2
_geom_torsion_atom_site_label_3
_geom_torsion_atom_site_label_4
_geom_torsion
_geom_torsion_site_symmetry_1
_geom_torsion_site_symmetry_2
_geom_torsion_site_symmetry_3
_geom_torsion_site_symmetry_4
_geom_torsion_publ_flag
Sn1 O1 C39 O2 9.5(3) . . . . ?
Sn1 O1 C39 C25 -174.8(7) . . . . ?
Sn1 O1 C39 C25D -167.9(2) . . . . ?
Sn1 O3 C40 O4 22.4(3) . . . . ?
Sn1 O3 C40 C32 -156.4(5) . . . . ?
Sn1 O3 C40 C32D -155.8(6) . . . . ?
Sn1 C1 C2 C3 179.40(16) . . . . ?
Sn1 C1 C2 C7 -0.7(3) . . . . ?
Sn1 C1 C6 C5 179.92(16) . . . . ?
Sn1 C1 C6 C16 3.0(2) . . . . ?
C1 C2 C3 C4 0.4(3) . . . . ?
C1 C2 C7 C8 96.6(2) . . . . ?
C1 C2 C7 C12 -85.3(3) . . . . ?
C1 C6 C16 C17 91.9(2) . . . . ?
C1 C6 C16 C21 -86.6(2) . . . . ?
C2 C1 C6 C5 -0.6(3) . . . . ?
C2 C1 C6 C16 -177.52(18) . . . . ?
C2 C3 C4 C5 -0.3(4) . . . . ?
C2 C7 C8 C9 -179.37(19) . . . . ?
C2 C7 C8 C13 0.3(3) . . . . ?
C2 C7 C12 C11 178.75(19) . . . . ?
C2 C7 C12 C15 -3.4(3) . . . . ?
C3 C2 C7 C8 -83.5(3) . . . . ?
C3 C2 C7 C12 94.5(2) . . . . ?
C3 C4 C5 C6 -0.2(3) . . . . ?
C4 C5 C6 C1 0.7(3) . . . . ?
C4 C5 C6 C16 177.6(2) . . . . ?
C5 C6 C16 C17 -85.1(2) . . . . ?
C5 C6 C16 C21 96.4(2) . . . . ?
C6 C1 C2 C3 0.1(3) . . . . ?
C6 C1 C2 C7 179.94(18) . . . . ?
C6 C16 C17 C18 -177.24(18) . . . . ?
C6 C16 C17 C22 2.6(3) . . . . ?
C6 C16 C21 C20 178.93(18) . . . . ?
C6 C16 C21 C24 2.2(3) . . . . ?
C7 C2 C3 C4 -179.5(2) . . . . ?
C7 C8 C9 C10 -0.2(3) . . . . ?
C8 C7 C12 C11 -3.2(3) . . . . ?
C8 C7 C12 C15 174.7(2) . . . . ?
C8 C9 C10 C11 -1.5(3) . . . . ?
C8 C9 C10 C14 179.8(2) . . . . ?
C9 C10 C11 C12 0.9(3) . . . . ?
C10 C11 C12 C7 1.5(3) . . . . ?
C10 C11 C12 C15 -176.4(2) . . . . ?
C12 C7 C8 C9 2.6(3) . . . . ?
C12 C7 C8 C13 -177.8(2) . . . . ?
C13 C8 C9 C10 -179.8(2) . . . . ?
C14 C10 C11 C12 179.5(2) . . . . ?
C16 C17 C18 C19 -2.3(3) . . . . ?
C17 C16 C21 C20 0.4(3) . . . . ?
C17 C16 C21 C24 -176.30(19) . . . . ?
C17 C18 C19 C20 1.5(3) . . . . ?
C17 C18 C19 C23 -178.0(2) . . . . ?
C18 C19 C20 C21 0.4(3) . . . . ?
C19 C20 C21 C16 -1.3(3) . . . . ?
C19 C20 C21 C24 175.5(2) . . . . ?
C21 C16 C17 C18 1.3(3) . . . . ?
C21 C16 C17 C22 -178.86(19) . . . . ?
C22 C17 C18 C19 177.86(19) . . . . ?
C23 C19 C20 C21 179.8(2) . . . . ?
N1 C25 C39 O1 29.2(16) . . . . ?
N1 C25 C39 O2 -154.5(11) . . . . ?
N1 C26 C27 N2 0.3(10) . . . . ?
N1 C26 C27 C30 -177.7(9) . . . . ?
N2 C25 C39 O1 -153.4(11) . . . . ?
N2 C25 C39 O2 22.9(16) . . . . ?
C25 N1 C26 C27 0.9(12) . . . . ?
C25 N1 C26 C29 -179.0(10) . . . . ?
C25 N2 C27 C26 -1.5(12) . . . . ?
C25 N2 C27 C30 176.7(10) . . . . ?
C26 N1 C25 N2 -1.8(14) . . . . ?
C26 N1 C25 C39 176.0(12) . . . . ?
C27 N2 C25 N1 2.0(14) . . . . ?
C27 N2 C25 C39 -175.7(12) . . . . ?
C28 N1 C25 N2 176.9(10) . . . . ?
C28 N1 C25 C39 -5(2) . . . . ?
C28 N1 C26 C27 -177.8(10) . . . . ?
C28 N1 C26 C29 2.3(15) . . . . ?
C29 C26 C27 N2 -179.8(10) . . . . ?
C29 C26 C27 C30 2.1(17) . . . . ?
C31 N2 C25 N1 -173.6(10) . . . . ?
C31 N2 C25 C39 9(2) . . . . ?
C31 N2 C27 C26 174.3(9) . . . . ?
C31 N2 C27 C30 -7.6(14) . . . . ?
N1D C25D C39 O1 20.2(6) . . . . ?
N1D C25D C39 O2 -157.3(4) . . . . ?
N1D C26D C27D N2D -0.9(4) . . . . ?
N1D C26D C27D C30D 180.0(3) . . . . ?
N2D C25D C39 O1 -158.1(4) . . . . ?
N2D C25D C39 O2 24.3(6) . . . . ?
C25D N1D C26D C27D 0.7(4) . . . . ?
C25D N1D C26D C29D 179.8(4) . . . . ?
C25D N2D C27D C26D 0.8(4) . . . . ?
C25D N2D C27D C30D -180.0(3) . . . . ?
C26D N1D C25D N2D -0.2(5) . . . . ?
C26D N1D C25D C39 -178.8(4) . . . . ?
C27D N2D C25D N1D -0.3(5) . . . . ?
C27D N2D C25D C39 178.2(4) . . . . ?
C28D N1D C25D N2D 179.9(4) . . . . ?
C28D N1D C25D C39 1.3(7) . . . . ?
C28D N1D C26D C27D -179.4(3) . . . . ?
C28D N1D C26D C29D -0.3(5) . . . . ?
C29D C26D C27D N2D -179.9(3) . . . . ?
C29D C26D C27D C30D 0.9(6) . . . . ?
C31D N2D C25D N1D -177.3(3) . . . . ?
C31D N2D C25D C39 1.3(7) . . . . ?
C31D N2D C27D C26D 177.8(3) . . . . ?
C31D N2D C27D C30D -3.0(5) . . . . ?
N3 C32 C40 O3 158.5(6) . . . . ?
N3 C32 C40 O4 -20.4(10) . . . . ?
N3 C33 C34 N4 -1.0(5) . . . . ?
N3 C33 C34 C37 178.8(5) . . . . ?
N4 C32 C40 O3 -16.8(11) . . . . ?
N4 C32 C40 O4 164.3(7) . . . . ?
C32 N3 C33 C34 0.7(7) . . . . ?
C32 N3 C33 C36 179.4(6) . . . . ?
C32 N4 C34 C33 0.9(6) . . . . ?
C32 N4 C34 C37 -178.9(5) . . . . ?
C33 N3 C32 N4 -0.1(8) . . . . ?
C33 N3 C32 C40 -176.4(6) . . . . ?
C34 N4 C32 N3 -0.5(8) . . . . ?
C34 N4 C32 C40 175.4(8) . . . . ?
C35 N3 C32 N4 176.0(6) . . . . ?
C35 N3 C32 C40 -0.2(12) . . . . ?
C35 N3 C33 C34 -175.6(5) . . . . ?
C35 N3 C33 C36 3.1(8) . . . . ?
C36 C33 C34 N4 -179.6(4) . . . . ?
C36 C33 C34 C37 0.2(8) . . . . ?
C38 N4 C32 N3 177.8(6) . . . . ?
C38 N4 C32 C40 -6.3(12) . . . . ?
C38 N4 C34 C33 -177.5(4) . . . . ?
C38 N4 C34 C37 2.8(7) . . . . ?
N3D C32D C40 O3 167.0(10) . . . . ?
N3D C32D C40 O4 -11.3(15) . . . . ?
N3D C33D C34D N4D 1.1(7) . . . . ?
N3D C33D C34D C37D -177.0(6) . . . . ?
N4D C32D C40 O3 -17.2(14) . . . . ?
N4D C32D C40 O4 164.4(9) . . . . ?
C32D N3D C33D C34D -0.5(10) . . . . ?
C32D N3D C33D C36D -178.8(8) . . . . ?
C32D N4D C34D C33D -1.2(9) . . . . ?
C32D N4D C34D C37D 177.0(8) . . . . ?
C33D N3D C32D N4D -0.2(12) . . . . ?
C33D N3D C32D C40 176.3(10) . . . . ?
C34D N4D C32D N3D 0.9(11) . . . . ?
C34D N4D C32D C40 -175.4(11) . . . . ?
C35D N3D C32D N4D 177.1(8) . . . . ?
C35D N3D C32D C40 -6.4(18) . . . . ?
C35D N3D C33D C34D -177.9(7) . . . . ?
C35D N3D C33D C36D 3.8(10) . . . . ?
C36D C33D C34D N4D 179.1(6) . . . . ?
C36D C33D C34D C37D 1.0(11) . . . . ?
C38D N4D C32D N3D 176.2(8) . . . . ?
C38D N4D C32D C40 -0.1(17) . . . . ?
C38D N4D C34D C33D -176.9(6) . . . . ?
C38D N4D C34D C37D 1.4(10) . . . . ?
C41 C42 C43 C44 -0.6(3) . . . . ?
C41 C42 C43 C47 179.79(18) . . . . ?
C42 C41 C46 C45 1.1(3) . . . . ?
C42 C41 B1 C49 -150.68(17) . . . . ?
C42 C41 B1 C57 89.9(2) . . . . ?
C42 C41 B1 C65 -29.8(2) . . . . ?
C42 C43 C44 C45 1.3(3) . . . . ?
C42 C43 C47 F1 -58.2(3) . . . . ?
C42 C43 C47 F2 -178.9(4) . . . . ?
C42 C43 C47 F3 62.0(6) . . . . ?
C42 C43 C47 F2A -142.9(14) . . . . ?
C42 C43 C47 F1A -25.6(12) . . . . ?
C42 C43 C47 F3A 94.0(7) . . . . ?
C43 C44 C45 C46 -0.8(3) . . . . ?
C43 C44 C45 C48 -177.77(19) . . . . ?
C44 C43 C47 F1 122.2(3) . . . . ?
C44 C43 C47 F2 1.6(4) . . . . ?
C44 C43 C47 F3 -117.5(5) . . . . ?
C44 C43 C47 F2A 37.6(14) . . . . ?
C44 C43 C47 F1A 154.8(12) . . . . ?
C44 C43 C47 F3A -85.5(7) . . . . ?
C44 C45 C46 C41 -0.5(3) . . . . ?
C44 C45 C48 F4 87.8(2) . . . . ?
C44 C45 C48 F5 -150.6(2) . . . . ?
C44 C45 C48 F6 -31.3(3) . . . . ?
C46 C41 C42 C43 -0.6(3) . . . . ?
C46 C41 B1 C49 31.5(2) . . . . ?
C46 C41 B1 C57 -87.8(2) . . . . ?
C46 C41 B1 C65 152.43(17) . . . . ?
C46 C45 C48 F4 -89.2(2) . . . . ?
C46 C45 C48 F5 32.3(3) . . . . ?
C46 C45 C48 F6 151.67(19) . . . . ?
C48 C45 C46 C41 176.54(19) . . . . ?
C49 C50 C51 C52 -0.6(3) . . . . ?
C49 C50 C51 C55 176.90(19) . . . . ?
C50 C49 C54 C53 -0.6(3) . . . . ?
C50 C49 B1 C41 43.2(2) . . . . ?
C50 C49 B1 C57 162.08(17) . . . . ?
C50 C49 B1 C65 -76.8(2) . . . . ?
C50 C51 C52 C53 0.4(3) . . . . ?
C50 C51 C55 F7 55.9(3) . . . . ?
C50 C51 C55 F8 -62.2(3) . . . . ?
C50 C51 C55 F9 176.81(19) . . . . ?
C51 C52 C53 C54 -0.3(3) . . . . ?
C51 C52 C53 C56 175.9(3) . . . . ?
C51 C52 C53 C56D -176.5(2) . . . . ?
C52 C51 C55 F7 -126.6(2) . . . . ?
C52 C51 C55 F8 115.3(2) . . . . ?
C52 C51 C55 F9 -5.7(3) . . . . ?
C52 C53 C54 C49 0.4(3) . . . . ?
C52 C53 C56 F10 -41.9(7) . . . . ?
C52 C53 C56 F11 78.8(6) . . . . ?
C52 C53 C56 F12 -160.8(11) . . . . ?
C52 C53 C56D F10D -28.3(4) . . . . ?
C52 C53 C56D F11D 93.5(4) . . . . ?
C52 C53 C56D F12D -147.7(5) . . . . ?
C54 C49 C50 C51 0.7(3) . . . . ?
C54 C49 B1 C41 -135.14(18) . . . . ?
C54 C49 B1 C57 -16.3(2) . . . . ?
C54 C49 B1 C65 104.8(2) . . . . ?
C54 C53 C56 F10 134.3(5) . . . . ?
C54 C53 C56 F11 -105.1(6) . . . . ?
C54 C53 C56 F12 15.3(12) . . . . ?
C54 C53 C56D F10D 155.4(3) . . . . ?
C54 C53 C56D F11D -82.8(4) . . . . ?
C54 C53 C56D F12D 36.0(6) . . . . ?
C55 C51 C52 C53 -177.07(19) . . . . ?
C56 C53 C54 C49 -175.6(3) . . . . ?
C56D C53 C54 C49 176.6(2) . . . . ?
C57 C58 C59 C60 0.4(3) . . . . ?
C57 C58 C59 C63 -174.97(17) . . . . ?
C58 C57 C62 C61 -1.6(3) . . . . ?
C58 C57 B1 C41 -161.00(16) . . . . ?
C58 C57 B1 C49 80.5(2) . . . . ?
C58 C57 B1 C65 -41.3(2) . . . . ?
C58 C59 C60 C61 -1.3(3) . . . . ?
C58 C59 C63 F13 -28.2(3) . . . . ?
C58 C59 C63 F14 91.8(2) . . . . ?
C58 C59 C63 F15 -148.91(19) . . . . ?
C59 C60 C61 C62 0.7(3) . . . . ?
C59 C60 C61 C64 -176.41(18) . . . . ?
C60 C59 C63 F13 156.30(18) . . . . ?
C60 C59 C63 F14 -83.7(2) . . . . ?
C60 C59 C63 F15 35.6(3) . . . . ?
C60 C61 C62 C57 0.8(3) . . . . ?
C60 C61 C64 F16 -18.7(3) . . . . ?
C60 C61 C64 F17 101.8(2) . . . . ?
C60 C61 C64 F18 -139.60(19) . . . . ?
C62 C57 C58 C59 1.1(3) . . . . ?
C62 C57 B1 C41 19.5(2) . . . . ?
C62 C57 B1 C49 -99.0(2) . . . . ?
C62 C57 B1 C65 139.19(17) . . . . ?
C62 C61 C64 F16 164.04(18) . . . . ?
C62 C61 C64 F17 -75.5(2) . . . . ?
C62 C61 C64 F18 43.2(3) . . . . ?
C63 C59 C60 C61 174.14(17) . . . . ?
C64 C61 C62 C57 177.97(18) . . . . ?
C65 C66 C67 C68 1.1(3) . . . . ?
C65 C66 C67 C71 -177.89(18) . . . . ?
C66 C65 C70 C69 0.9(3) . . . . ?
C66 C65 B1 C41 -95.8(2) . . . . ?
C66 C65 B1 C49 23.6(2) . . . . ?
C66 C65 B1 C57 144.80(18) . . . . ?
C66 C67 C68 C69 0.5(3) . . . . ?
C66 C67 C71 F19 -50.6(3) . . . . ?
C66 C67 C71 F20 -172.50(19) . . . . ?
C66 C67 C71 F21 69.0(3) . . . . ?
C67 C68 C69 C70 -1.3(3) . . . . ?
C67 C68 C69 C72 179.92(19) . . . . ?
C68 C67 C71 F19 130.4(2) . . . . ?
C68 C67 C71 F20 8.5(3) . . . . ?
C68 C67 C71 F21 -110.0(2) . . . . ?
C68 C69 C70 C65 0.6(3) . . . . ?
C68 C69 C72 F22 -153.2(2) . . . . ?
C68 C69 C72 F23 87.5(3) . . . . ?
C68 C69 C72 F24 -32.4(3) . . . . ?
C70 C65 C66 C67 -1.8(3) . . . . ?
C70 C65 B1 C41 80.9(2) . . . . ?
C70 C65 B1 C49 -159.70(17) . . . . ?
C70 C65 B1 C57 -38.5(2) . . . . ?
C70 C69 C72 F22 28.1(3) . . . . ?
C70 C69 C72 F23 -91.2(3) . . . . ?
C70 C69 C72 F24 148.9(2) . . . . ?
C71 C67 C68 C69 179.48(19) . . . . ?
B1 C41 C42 C43 -178.46(18) . . . . ?
B1 C41 C46 C45 179.04(18) . . . . ?
B1 C49 C50 C51 -177.85(18) . . . . ?
B1 C49 C54 C53 177.90(18) . . . . ?
B1 C57 C58 C59 -178.47(17) . . . . ?
B1 C57 C62 C61 177.88(17) . . . . ?
B1 C65 C66 C67 175.09(17) . . . . ?
B1 C65 C70 C69 -176.03(17) . . . . ?
C47 C43 C44 C45 -179.13(19) . . . . ?
C72 C69 C70 C65 179.36(19) . . . . ?
